data_1570594
loop_
_publ_author_name
'Kitahara, Koichi'
'Takakura, Hiroyuki'
'Iwasaki, Yutaka'
'Kimura, Kaoru'

_publ_section_title
;
 Phase Equilibria in Aluminium--Ruthenium--Silicon System near 1200 Kelvin
;
_journal_issue 1
_journal_name_full 'Materials Transactions'
_journal_page_first 18
_journal_page_last 26
_journal_paper_doi 10.2320/matertrans.MT-M2023128
_journal_volume 65
_journal_year 2024
_chemical_formula_iupac '\\sim Ru7 (Al1.0 Si0.0)24'
_chemical_formula_moiety 'Al22.53 Ru7 Si'
_chemical_formula_sum 'Al22.53 Ru7 Si'
_chemical_formula_weight 1343.51
_space_group_crystal_system orthorhombic
_space_group_IT_number 68
_space_group_name_Hall '-C 2a 2ac'
_space_group_name_H-M_alt 'C c c a :2'
_atom_sites_solution_hydrogens .
_atom_sites_solution_primary dual
_atom_sites_solution_secondary difmap
_audit_creation_method SHELXL-2019/3
_cell_angle_alpha 90
_cell_angle_beta 90
_cell_angle_gamma 90
_cell_formula_units_Z 8
_cell_length_a 15.4579(2)
_cell_length_b 15.5609(3)
_cell_length_c 15.5042(3)
_cell_measurement_reflns_used 32214
_cell_measurement_temperature 300(1)
_cell_measurement_theta_max 31.0310
_cell_measurement_theta_min 2.5690
_cell_volume 3729.36(11)
_computing_cell_refinement 'CrysAlisPro 1.171.40.67a (Matsumoto <i>et al.</i>, 2021)'
_computing_data_collection 'CrysAlisPro 1.171.40.67a (Matsumoto <i>et al.</i>, 2021)'
_computing_data_reduction 'CrysAlisPro 1.171.40.67a (Matsumoto <i>et al.</i>, 2021)'
_computing_structure_refinement 'SHELXL-2019/3 (Sheldrick, 2015b)'
_computing_structure_solution 'SHELXT-2018/2 (Sheldrick, 2015a)'
_diffrn_ambient_temperature 300(1)
_diffrn_detector 'Hybrid Pixel Array Detector'
_diffrn_detector_area_resol_mean 10.0000
_diffrn_detector_type HyPix
_diffrn_measured_fraction_theta_full 1.000
_diffrn_measured_fraction_theta_max 0.933
_diffrn_measurement_device 'four-circle diffractometer'
_diffrn_measurement_device_type 'XtaLAB Synergy R, HyPix'
_diffrn_measurement_method '\w scans'
_diffrn_radiation_monochromator mirror
_diffrn_radiation_probe x-ray
_diffrn_radiation_type 'Mo K\a'
_diffrn_radiation_wavelength 0.71073
_diffrn_reflns_av_R_equivalents 0.0541
_diffrn_reflns_av_unetI/netI 0.0142
_diffrn_reflns_Laue_measured_fraction_full 1.000
_diffrn_reflns_Laue_measured_fraction_max 0.933
_diffrn_reflns_limit_h_max 21
_diffrn_reflns_limit_h_min -22
_diffrn_reflns_limit_k_max 21
_diffrn_reflns_limit_k_min -22
_diffrn_reflns_limit_l_max 22
_diffrn_reflns_limit_l_min -21
_diffrn_reflns_number 55428
_diffrn_reflns_point_group_measured_fraction_full 1.000
_diffrn_reflns_point_group_measured_fraction_max 0.933
_diffrn_reflns_theta_full 25.242
_diffrn_reflns_theta_max 30.828
_diffrn_reflns_theta_min 2.275
_diffrn_source 'micro-focus sealed X-ray tube'
_diffrn_source_type 'Mova (Mo) X-ray Source'
_exptl_absorpt_coefficient_mu 6.639
_exptl_absorpt_correction_T_max 0.872
_exptl_absorpt_correction_T_min 0.807
_exptl_absorpt_correction_type gaussian
_exptl_absorpt_process_details 'CrysAlisPro 1.171.40.67a (Matsumoto <i>et al.</i>, 2021)'
_exptl_crystal_colour silver
_exptl_crystal_density_diffrn 4.786
_exptl_crystal_density_method 'not measured'
_exptl_crystal_description irregular
_exptl_crystal_F_000 4860.00
_exptl_crystal_size_max 0.049
_exptl_crystal_size_mid 0.038
_exptl_crystal_size_min 0.029
_refine_diff_density_max 1.328
_refine_diff_density_min -0.985
_refine_diff_density_rms 0.216
_refine_ls_extinction_coef 0.000069(7)
_refine_ls_extinction_expression Fc^*^=kFc[1+0.001xFc^2^\l^3^/sin(2\q)]^-1/4^
_refine_ls_extinction_method 'SHELXL-2019/3 (Sheldrick, 2015b)'
_refine_ls_goodness_of_fit_ref 1.164
_refine_ls_hydrogen_treatment undef
_refine_ls_matrix_type full
_refine_ls_number_parameters 224
_refine_ls_number_reflns 2740
_refine_ls_number_restraints 0
_refine_ls_restrained_S_all 1.164
_refine_ls_R_factor_all 0.0312
_refine_ls_R_factor_gt 0.0290
_refine_ls_shift/su_max 0.000
_refine_ls_shift/su_mean 0.000
_refine_ls_structure_factor_coef Fsqd
_refine_ls_weighting_details 'w=1/[\s^2^(Fo^2^)+(0.0258P)^2^+74.7966P] where P=(Fo^2^+2Fc^2^)/3'
_refine_ls_weighting_scheme calc
_refine_ls_wR_factor_gt 0.0827
_refine_ls_wR_factor_ref 0.0840
_reflns_Friedel_coverage 0.000
_reflns_Friedel_fraction_full .
_reflns_Friedel_fraction_max .
_reflns_number_gt 2579
_reflns_number_total 2740
_reflns_threshold_expression 'I > 2\s(I)'
_cod_data_source_file c4_asrs27c001_a.checkcif.cif
_cod_data_source_block asr-s27c001
_cod_original_sg_symbol_Hall '-C 2b 2bc'
_cod_original_sg_symbol_H-M 'C c c e'
_cod_database_code 1570594
_shelx_shelxl_version_number 2019/3
_shelx_space_group_comment
;
The symmetry employed for this shelxl refinement is uniquely defined
by the following loop, which should always be used as a source of
symmetry information in preference to the above space-group names.
They are only intended as comments.
;
_exptl_absorpt_special_details
;
CrysAlisPro 1.171.40.67a (Matsumoto <i>et al.</i>, 2021)
Numerical absorption correction based on gaussian integration over
			a multifaceted crystal model
Empirical absorption correction using spherical harmonics,
 implemented in SCALE3 ABSPACK scaling algorithm.
;
_oxdiff_exptl_absorpt_empirical_full_min 0.909
_oxdiff_exptl_absorpt_empirical_full_max 1.122
_oxdiff_exptl_absorpt_empirical_details
;
Empirical correction (ABSPACK) includes:
- Absorption correction using spherical harmonics
- Frame scaling
;

loop_
_space_group_symop_id
_space_group_symop_operation_xyz
1 'x, y, z'
2 '-x+1/2, -y, z'
3 '-x, y, -z+1/2'
4 'x+1/2, -y, -z+1/2'
5 'x+1/2, y+1/2, z'
6 '-x+1, -y+1/2, z'
7 '-x+1/2, y+1/2, -z+1/2'
8 'x+1, -y+1/2, -z+1/2'
9 '-x, -y, -z'
10 'x-1/2, y, -z'
11 'x, -y, z-1/2'
12 '-x-1/2, y, z-1/2'
13 '-x+1/2, -y+1/2, -z'
14 'x, y+1/2, -z'
15 'x+1/2, -y+1/2, z-1/2'
16 '-x, y+1/2, z-1/2'

loop_
_atom_site_label
_atom_site_type_symbol
_atom_site_fract_x
_atom_site_fract_y
_atom_site_fract_z
_atom_site_U_iso_or_equiv
_atom_site_adp_type
_atom_site_occupancy
_atom_site_site_symmetry_order
_atom_site_calc_flag
_atom_site_refinement_flags_posn
_atom_site_refinement_flags_adp
_atom_site_refinement_flags_occupancy
_atom_site_disorder_assembly
_atom_site_disorder_group
Ru1A Ru 0.000000 0.250000 0.250000 0.00643(15) Uani 1 4 d S T P . .
Ru1B Ru 0.000000 0.250000 0.750000 0.00709(15) Uani 1 4 d S T P . .
Si2 Si 0.250000 0.000000 0.49928(10) 0.0054(3) Uani 1 2 d S T P . .
Ru3A Ru 0.00207(2) 0.10002(2) 0.00440(2) 0.00658(11) Uani 1 1 d . . . . .
Ru3B Ru 0.2626(4) 0.25318(11) 0.09963(10) 0.0050(4) Uani 0.89(4) 1 d . . P . .
Ru3C Ru 0.249(2) 0.2496(10) 0.1028(10) 0.013(3) Uiso 0.11(4) 1 d . . P . .
Ru3D Ru 0.14918(3) 0.00212(2) 0.24694(2) 0.01129(12) Uani 1 1 d . . . . .
Al4A Al 0.39772(9) 0.00558(9) 0.08470(9) 0.0114(3) Uani 1 1 d . . . . .
Al4B Al 0.15970(9) 0.15444(9) 0.01334(9) 0.0115(3) Uani 1 1 d . . . . .
Al4C Al 0.15575(10) 0.34320(10) 0.00730(10) 0.0148(3) Uani 1 1 d . . . . .
Al4D Al 0.09072(9) 0.00355(9) 0.40185(9) 0.0119(3) Uani 1 1 d . . . . .
Al4E Al 0.25807(10) 0.08913(10) 0.34663(9) 0.0135(3) Uani 1 1 d . . . . .
Al4F Al 0.24723(9) 0.09642(10) 0.15799(10) 0.0141(3) Uani 1 1 d . . . . .
Al5A Al 0.3138(2) 0.250000 0.250000 0.0245(11) Uani 0.791(12) 2 d S T . . .
Al5B Al 0.1856(19) 0.250000 0.250000 0.050(9) Uani 0.157(14) 2 d S T . . .
Al5C Al 0.000000 0.5575(2) 0.250000 0.0237(9) Uani 0.899(12) 2 d S T . . .
Al5D Al 0.000000 0.043(3) 0.250000 0.012(14) Uiso 0.046(11) 2 d S . . . .
Al5E Al 0.000000 0.250000 0.0646(2) 0.0125(9) Uani 0.935(16) 2 d S T . . .
Al5F Al 0.000000 0.250000 0.021(11) 0.01(3) Uiso 0.020(16) 2 d S . . . .
Al6A Al 0.0521(2) 0.12080(17) 0.17282(14) 0.0299(16) Uani 0.800(16) 1 d . . . . .
Al6B Al 0.1287(2) 0.3147(4) 0.18236(19) 0.032(2) Uani 0.68(2) 1 d . . . . .
Al6C Al 0.0942(13) 0.1560(9) 0.3378(10) 0.035(4) Uiso 0.173(14) 1 d . . . . .
Al6D Al 0.0923(14) 0.1594(16) 0.1622(12) 0.037(6) Uiso 0.125(12) 1 d . . . . .
Al6E Al 0.134(2) 0.267(4) 0.189(2) 0.030(12) Uiso 0.062(15) 1 d . . . . .
Al6F Al 0.011(3) 0.096(3) 0.194(3) 0.027(13) Uiso 0.049(12) 1 d . . . . .
Al6G Al 0.089(5) 0.130(5) 0.247(4) 0.03(2) Uiso 0.030(9) 1 d . . . . .
Al6H Al 0.4251(3) 0.3233(6) 0.1249(4) 0.019(2) Uani 0.62(3) 1 d . . . . .
Al6I Al 0.4100(2) 0.1572(3) 0.1495(3) 0.0217(17) Uani 0.622(18) 1 d . . . . .
Al6J Al 0.4081(6) 0.3447(6) 0.1508(8) 0.012(2) Uiso 0.269(19) 1 d . . . . .
Al6K Al 0.3751(12) 0.1689(11) 0.1977(13) 0.013(6) Uiso 0.090(10) 1 d . . . . .
Al6L Al 0.4254(8) 0.1836(11) 0.1217(9) 0.011(3) Uiso 0.157(15) 1 d . . . . .
Al6M Al 0.4255(13) 0.289(3) 0.1144(14) 0.006(7) Uiso 0.08(2) 1 d . . . . .
Al6N Al 0.350(2) 0.187(2) 0.228(3) 0.023(12) Uiso 0.054(11) 1 d . . . . .
Al6O Al 0.433(4) 0.126(4) 0.182(4) 0.02(2) Uiso 0.031(11) 1 d . . . . .

loop_
_atom_site_aniso_label
_atom_site_aniso_U_11
_atom_site_aniso_U_22
_atom_site_aniso_U_33
_atom_site_aniso_U_23
_atom_site_aniso_U_13
_atom_site_aniso_U_12
Ru1A 0.0059(3) 0.0065(3) 0.0069(3) 0.000 0.000 0.000
Ru1B 0.0077(3) 0.0084(3) 0.0051(3) 0.000 0.000 0.000
Si2 0.0059(7) 0.0042(8) 0.0060(7) 0.000 0.000 -0.0002(5)
Ru3A 0.00569(17) 0.00454(18) 0.00952(18) -0.00006(11) 0.00085(11) -0.00026(10)
Ru3B 0.0063(8) 0.0051(3) 0.0036(3) -0.00021(14) 0.0002(3) -0.0004(3)
Ru3D 0.00693(17) 0.0212(2) 0.00573(17) 0.00247(12) 0.00033(11) 0.00376(12)
Al4A 0.0102(6) 0.0144(6) 0.0097(6) 0.0008(5) 0.0022(5) 0.0007(5)
Al4B 0.0095(6) 0.0122(6) 0.0128(6) 0.0012(5) -0.0004(5) -0.0046(5)
Al4C 0.0122(6) 0.0139(7) 0.0182(7) 0.0032(5) 0.0037(5) 0.0065(5)
Al4D 0.0112(6) 0.0156(6) 0.0090(6) -0.0022(5) 0.0041(5) -0.0015(5)
Al4E 0.0177(7) 0.0114(7) 0.0114(6) -0.0042(5) 0.0011(5) 0.0000(5)
Al4F 0.0143(6) 0.0146(7) 0.0135(6) 0.0064(5) -0.0006(5) -0.0010(5)
Al5A 0.0198(16) 0.049(2) 0.0046(13) 0.0032(11) 0.000 0.000
Al5B 0.078(19) 0.028(11) 0.044(13) -0.028(8) 0.000 0.000
Al5C 0.0281(15) 0.0304(17) 0.0128(13) 0.000 0.0060(9) 0.000
Al5E 0.0125(11) 0.0089(11) 0.016(2) 0.000 0.000 0.0002(7)
Al6A 0.059(3) 0.0194(17) 0.0116(11) -0.0096(9) -0.0096(13) 0.0251(18)
Al6B 0.019(2) 0.059(4) 0.0170(15) -0.0103(17) 0.0125(12) -0.025(2)
Al6H 0.0207(17) 0.022(4) 0.015(3) 0.008(2) -0.0077(15) -0.0007(18)
Al6I 0.0150(15) 0.017(2) 0.033(3) -0.0114(19) -0.0110(15) 0.0029(12)

loop_
_atom_type_symbol
_atom_type_description
_atom_type_scat_dispersion_real
_atom_type_scat_dispersion_imag
_atom_type_scat_source
Al Al 0.0645 0.0514 'International Tables Vol C Tables 4.2.6.8 and 6.1.1.4'
Ru Ru -1.2594 0.8363 'International Tables Vol C Tables 4.2.6.8 and 6.1.1.4'
Si Si 0.0817 0.0704 'International Tables Vol C Tables 4.2.6.8 and 6.1.1.4'

loop_
_geom_angle_atom_site_label_1
_geom_angle_atom_site_label_2
_geom_angle_atom_site_label_3
_geom_angle
_geom_angle_site_symmetry_1
_geom_angle_site_symmetry_3
Al6E Ru1A Al6E 131.1(18) . 6_455
Al6E Ru1A Al6E 51.0(18) . 8_455
Al6E Ru1A Al6E 166(3) 6_455 8_455
Al6E Ru1A Al6E 166(3) . 3
Al6E Ru1A Al6E 51.0(19) 6_455 3
Al6E Ru1A Al6E 131.1(18) 8_455 3
Al6E Ru1A Al6G 63(2) . .
Al6E Ru1A Al6G 116(2) 6_455 .
Al6E Ru1A Al6G 52(2) 8_455 .
Al6E Ru1A Al6G 130(2) 3 .
Al6E Ru1A Al6G 52(2) . 8_455
Al6E Ru1A Al6G 130(2) 6_455 8_455
Al6E Ru1A Al6G 63(2) 8_455 8_455
Al6E Ru1A Al6G 116(2) 3 8_455
Al6G Ru1A Al6G 107(4) . 8_455
Al6E Ru1A Al6G 130(2) . 3
Al6E Ru1A Al6G 52(2) 6_455 3
Al6E Ru1A Al6G 116(2) 8_455 3
Al6E Ru1A Al6G 63(2) 3 3
Al6G Ru1A Al6G 73(4) . 3
Al6G Ru1A Al6G 177(3) 8_455 3
Al6E Ru1A Al6G 116(2) . 6_455
Al6E Ru1A Al6G 63(2) 6_455 6_455
Al6E Ru1A Al6G 130(2) 8_455 6_455
Al6E Ru1A Al6G 52(2) 3 6_455
Al6G Ru1A Al6G 177(3) . 6_455
Al6G Ru1A Al6G 73(4) 8_455 6_455
Al6G Ru1A Al6G 107(4) 3 6_455
Al6E Ru1A Al6D 45.9(15) . .
Al6E Ru1A Al6D 103.3(12) 6_455 .
Al6E Ru1A Al6D 68.4(13) 8_455 .
Al6E Ru1A Al6D 146.3(14) 3 .
Al6G Ru1A Al6D 33.9(18) . .
Al6G Ru1A Al6D 97.5(19) 8_455 .
Al6G Ru1A Al6D 83.9(19) 3 .
Al6G Ru1A Al6D 143.6(18) 6_455 .
Al6E Ru1A Al6D 68.4(13) . 8_455
Al6E Ru1A Al6D 146.3(14) 6_455 8_455
Al6E Ru1A Al6D 45.9(15) 8_455 8_455
Al6E Ru1A Al6D 103.3(12) 3 8_455
Al6G Ru1A Al6D 97.5(19) . 8_455
Al6G Ru1A Al6D 33.9(18) 8_455 8_455
Al6G Ru1A Al6D 143.6(18) 3 8_455
Al6G Ru1A Al6D 83.9(19) 6_455 8_455
Al6D Ru1A Al6D 107.9(11) . 8_455
Al6E Ru1A Al6D 146.3(14) . 3
Al6E Ru1A Al6D 68.4(13) 6_455 3
Al6E Ru1A Al6D 103.3(12) 8_455 3
Al6E Ru1A Al6D 45.9(15) 3 3
Al6G Ru1A Al6D 83.9(19) . 3
Al6G Ru1A Al6D 143.6(18) 8_455 3
Al6G Ru1A Al6D 33.9(18) 3 3
Al6G Ru1A Al6D 97.5(19) 6_455 3
Al6D Ru1A Al6D 108.9(13) . 3
Al6D Ru1A Al6D 111.7(9) 8_455 3
Al6E Ru1A Al6D 103.3(12) . 6_455
Al6E Ru1A Al6D 45.9(15) 6_455 6_455
Al6E Ru1A Al6D 146.3(14) 8_455 6_455
Al6E Ru1A Al6D 68.4(12) 3 6_455
Al6G Ru1A Al6D 143.6(18) . 6_455
Al6G Ru1A Al6D 83.9(19) 8_455 6_455
Al6G Ru1A Al6D 97.5(19) 3 6_455
Al6G Ru1A Al6D 33.9(18) 6_455 6_455
Al6D Ru1A Al6D 111.7(9) . 6_455
Al6D Ru1A Al6D 108.9(13) 8_455 6_455
Al6D Ru1A Al6D 107.9(11) 3 6_455
Al6O Ru1B Al6O 130(3) 13_556 12_656
Al6O Ru1B Al6O 128(3) 13_556 10_556
Al6O Ru1B Al6O 75(4) 12_656 10_556
Al6O Ru1B Al6O 75(4) 13_556 15_456
Al6O Ru1B Al6O 128(3) 12_656 15_456
Al6O Ru1B Al6O 130(3) 10_556 15_456
Al6O Ru1B Al6K 27.1(18) 13_556 13_556
Al6O Ru1B Al6K 102.6(17) 12_656 13_556
Al6O Ru1B Al6K 127.0(14) 10_556 13_556
Al6O Ru1B Al6K 94(2) 15_456 13_556
Al6O Ru1B Al6K 127.0(14) 13_556 10_556
Al6O Ru1B Al6K 94(2) 12_656 10_556
Al6O Ru1B Al6K 27.1(18) 10_556 10_556
Al6O Ru1B Al6K 102.6(17) 15_456 10_556
Al6K Ru1B Al6K 141.3(10) 13_556 10_556
Al6O Ru1B Al6K 94(2) 13_556 15_456
Al6O Ru1B Al6K 127.0(14) 12_656 15_456
Al6O Ru1B Al6K 102.6(17) 10_556 15_456
Al6O Ru1B Al6K 27.1(18) 15_456 15_456
Al6K Ru1B Al6K 117.8(8) 13_556 15_456
Al6K Ru1B Al6K 75.7(11) 10_556 15_456
Al6O Ru1B Al6K 102.6(17) 13_556 12_656
Al6O Ru1B Al6K 27.1(18) 12_656 12_656
Al6O Ru1B Al6K 94(2) 10_556 12_656
Al6O Ru1B Al6K 127.0(14) 15_456 12_656
Al6K Ru1B Al6K 75.7(11) 13_556 12_656
Al6K Ru1B Al6K 117.8(9) 10_556 12_656
Al6K Ru1B Al6K 141.3(10) 15_456 12_656
Al6O Ru1B Al6M 140(2) 13_556 15_456
Al6O Ru1B Al6M 68.5(16) 12_656 15_456
Al6O Ru1B Al6M 88.7(17) 10_556 15_456
Al6O Ru1B Al6M 68(2) 15_456 15_456
Al6K Ru1B Al6M 140.9(9) 13_556 15_456
Al6K Ru1B Al6M 77.7(9) 10_556 15_456
Al6K Ru1B Al6M 58.5(10) 15_456 15_456
Al6K Ru1B Al6M 87.7(9) 12_656 15_456
Al6O Ru1B Al6M 68(2) 13_556 13_556
Al6O Ru1B Al6M 88.7(17) 12_656 13_556
Al6O Ru1B Al6M 68.5(16) 10_556 13_556
Al6O Ru1B Al6M 140(2) 15_456 13_556
Al6K Ru1B Al6M 58.5(10) 13_556 13_556
Al6K Ru1B Al6M 87.7(9) 10_556 13_556
Al6K Ru1B Al6M 140.9(9) 15_456 13_556
Al6K Ru1B Al6M 77.7(9) 12_656 13_556
Al6M Ru1B Al6M 152(2) 15_456 13_556
Al6O Ru1B Al6M 68.5(17) 13_556 10_556
Al6O Ru1B Al6M 140(2) 12_656 10_556
Al6O Ru1B Al6M 68(2) 10_556 10_556
Al6O Ru1B Al6M 88.7(17) 15_456 10_556
Al6K Ru1B Al6M 87.7(9) 13_556 10_556
Al6K Ru1B Al6M 58.5(10) 10_556 10_556
Al6K Ru1B Al6M 77.7(9) 15_456 10_556
Al6K Ru1B Al6M 140.9(9) 12_656 10_556
Al6M Ru1B Al6M 124.5(10) 15_456 10_556
Al6M Ru1B Al6M 63.5(13) 13_556 10_556
Al6O Ru1B Al6M 88.7(17) 13_556 12_656
Al6O Ru1B Al6M 68(2) 12_656 12_656
Al6O Ru1B Al6M 140(2) 10_556 12_656
Al6O Ru1B Al6M 68.5(16) 15_456 12_656
Al6K Ru1B Al6M 77.7(9) 13_556 12_656
Al6K Ru1B Al6M 140.9(9) 10_556 12_656
Al6K Ru1B Al6M 87.7(9) 15_456 12_656
Al6K Ru1B Al6M 58.5(10) 12_656 12_656
Al6M Ru1B Al6M 63.5(13) 15_456 12_656
Al6M Ru1B Al6M 124.5(10) 13_556 12_656
Al6M Ru1B Al6M 152(2) 10_556 12_656
Al4A Si2 Al4A 119.81(8) 11_556 12_656
Al4A Si2 Al4E 117.06(5) 11_556 2
Al4A Si2 Al4E 114.17(5) 12_656 2
Al4A Si2 Al4E 114.17(5) 11_556 .
Al4A Si2 Al4E 117.06(5) 12_656 .
Al4E Si2 Al4E 60.94(7) 2 .
Al4A Si2 Al4B 63.65(4) 11_556 12_656
Al4A Si2 Al4B 111.43(5) 12_656 12_656
Al4E Si2 Al4B 121.71(6) 2 12_656
Al4E Si2 Al4B 67.00(5) . 12_656
Al4A Si2 Al4B 111.43(5) 11_556 11_556
Al4A Si2 Al4B 63.65(4) 12_656 11_556
Al4E Si2 Al4B 67.00(5) 2 11_556
Al4E Si2 Al4B 121.71(6) . 11_556
Al4B Si2 Al4B 171.03(8) 12_656 11_556
Al4A Si2 Al4C 119.28(5) 11_556 8_455
Al4A Si2 Al4C 63.05(4) 12_656 8_455
Al4E Si2 Al4C 112.28(6) 2 8_455
Al4E Si2 Al4C 63.83(5) . 8_455
Al4B Si2 Al4C 61.29(4) 12_656 8_455
Al4B Si2 Al4C 119.08(4) 11_556 8_455
Al4A Si2 Al4C 63.05(4) 11_556 7_545
Al4A Si2 Al4C 119.28(5) 12_656 7_545
Al4E Si2 Al4C 63.83(5) 2 7_545
Al4E Si2 Al4C 112.28(6) . 7_545
Al4B Si2 Al4C 119.08(4) 12_656 7_545
Al4B Si2 Al4C 61.29(4) 11_556 7_545
Al4C Si2 Al4C 175.89(9) 8_455 7_545
Al4A Si2 Al4F 64.92(5) 11_556 12_656
Al4A Si2 Al4F 64.38(5) 12_656 12_656
Al4E Si2 Al4F 177.98(4) 2 12_656
Al4E Si2 Al4F 118.18(5) . 12_656
Al4B Si2 Al4F 58.47(4) 12_656 12_656
Al4B Si2 Al4F 112.92(6) 11_556 12_656
Al4C Si2 Al4F 65.90(4) 8_455 12_656
Al4C Si2 Al4F 118.01(6) 7_545 12_656
Al4A Si2 Al4F 64.38(5) 11_556 11_556
Al4A Si2 Al4F 64.92(5) 12_656 11_556
Al4E Si2 Al4F 118.18(5) 2 11_556
Al4E Si2 Al4F 177.98(4) . 11_556
Al4B Si2 Al4F 112.92(6) 12_656 11_556
Al4B Si2 Al4F 58.47(4) 11_556 11_556
Al4C Si2 Al4F 118.01(6) 8_455 11_556
Al4C Si2 Al4F 65.90(4) 7_545 11_556
Al4F Si2 Al4F 62.76(7) 12_656 11_556
Al4A Si2 Al4D 61.62(4) 11_556 2
Al4A Si2 Al4D 178.38(6) 12_656 2
Al4E Si2 Al4D 65.07(5) 2 2
Al4E Si2 Al4D 61.33(5) . 2
Al4B Si2 Al4D 68.32(4) 12_656 2
Al4B Si2 Al4D 116.82(4) 11_556 2
Al4C Si2 Al4D 115.74(5) 8_455 2
Al4C Si2 Al4D 61.85(4) 7_545 2
Al4F Si2 Al4D 116.34(4) 12_656 2
Al4F Si2 Al4D 116.68(4) 11_556 2
Al4A Si2 Al4D 178.38(6) 11_556 .
Al4A Si2 Al4D 61.62(4) 12_656 .
Al4E Si2 Al4D 61.33(5) 2 .
Al4E Si2 Al4D 65.07(5) . .
Al4B Si2 Al4D 116.82(4) 12_656 .
Al4B Si2 Al4D 68.32(4) 11_556 .
Al4C Si2 Al4D 61.85(4) 8_455 .
Al4C Si2 Al4D 115.74(5) 7_545 .
Al4F Si2 Al4D 116.68(4) 12_656 .
Al4F Si2 Al4D 116.34(4) 11_556 .
Al4D Si2 Al4D 116.96(7) 2 .
Al5F Ru3A Al5E 15(4) . .
Al5F Ru3A Al4D 121(3) . 3
Al5E Ru3A Al4D 109.25(7) . 3
Al5F Ru3A Al4A 126(3) . 2
Al5E Ru3A Al4A 114.83(7) . 2
Al4D Ru3A Al4A 71.68(5) 3 2
Al5F Ru3A Al4A 128(2) . 10
Al5E Ru3A Al4A 135.97(5) . 10
Al4D Ru3A Al4A 67.43(5) 3 10
Al4A Ru3A Al4A 105.71(4) 2 10
Al5F Ru3A Al4B 71.40(9) . .
Al5E Ru3A Al4B 71.80(3) . .
Al4D Ru3A Al4B 134.20(5) 3 .
Al4A Ru3A Al4B 67.44(5) 2 .
Al4A Ru3A Al4B 143.55(5) 10 .
Al5F Ru3A Al6H 69(4) . 13
Al5E Ru3A Al6H 82.3(2) . 13
Al4D Ru3A Al6H 164.29(17) 3 13
Al4A Ru3A Al6H 113.97(14) 2 13
Al4A Ru3A Al6H 96.87(16) 10 13
Al4B Ru3A Al6H 58.71(8) . 13
Al5F Ru3A Al4C 69.32(11) . 6_455
Al5E Ru3A Al4C 70.45(4) . 6_455
Al4D Ru3A Al4C 70.11(5) 3 6_455
Al4A Ru3A Al4C 140.65(5) 2 6_455
Al4A Ru3A Al4C 67.41(5) 10 6_455
Al4B Ru3A Al4C 140.72(6) . 6_455
Al6H Ru3A Al4C 105.37(14) 13 6_455
Al5F Ru3A Al6L 66(4) . 10
Al5E Ru3A Al6L 79.1(4) . 10
Al4D Ru3A Al6L 117.7(3) 3 10
Al4A Ru3A Al6L 160.8(3) 2 10
Al4A Ru3A Al6L 66.6(4) 10 10
Al4B Ru3A Al6L 107.6(3) . 10
Al6H Ru3A Al6L 52.6(3) 13 10
Al4C Ru3A Al6L 54.6(2) 6_455 10
Al5F Ru3A Al4D 133(3) . 11
Al5E Ru3A Al4D 142.66(5) . 11
Al4D Ru3A Al4D 106.08(4) 3 11
Al4A Ru3A Al4D 65.85(5) 2 11
Al4A Ru3A Al4D 69.85(5) 10 11
Al4B Ru3A Al4D 75.14(5) . 11
Al6H Ru3A Al4D 65.8(2) 13 11
Al4C Ru3A Al4D 134.80(5) 6_455 11
Al6L Ru3A Al4D 95.0(3) 10 11
Al5F Ru3A Al6A 77(4) . .
Al5E Ru3A Al6A 62.64(9) . .
Al4D Ru3A Al6A 71.53(9) 3 .
Al4A Ru3A Al6A 56.37(5) 2 .
Al4A Ru3A Al6A 138.80(9) 10 .
Al4B Ru3A Al6A 69.18(9) . .
Al6H Ru3A Al6A 124.07(17) 13 .
Al4C Ru3A Al6A 102.02(7) 6_455 .
Al6L Ru3A Al6A 140.9(4) 10 .
Al4D Ru3A Al6A 119.87(6) 11 .
Al5F Ru3A Al6M 57(4) . 13
Al5E Ru3A Al6M 70.9(9) . 13
Al4D Ru3A Al6M 169.2(4) 3 13
Al4A Ru3A Al6M 118.5(5) 2 13
Al4A Ru3A Al6M 104.6(7) 10 13
Al4B Ru3A Al6M 56.5(4) . 13
Al6H Ru3A Al6M 11.4(7) 13 13
Al4C Ru3A Al6M 100.4(6) 6_455 13
Al6L Ru3A Al6M 51.5(5) 10 13
Al4D Ru3A Al6M 76.7(9) 11 13
Al6A Ru3A Al6M 116.5(7) . 13
Al6E Ru3B Al5A 74.1(9) . .
Al6E Ru3B Al4B 136.1(13) . 13
Al5A Ru3B Al4B 120.5(2) . 13
Al6E Ru3B Al4C 145.3(14) . 13
Al5A Ru3B Al4C 116.24(14) . 13
Al4B Ru3B Al4C 69.90(12) 13 13
Al6E Ru3B Al4B 81.1(12) . .
Al5A Ru3B Al4B 132.51(16) . .
Al4B Ru3B Al4B 105.54(5) 13 .
Al4C Ru3B Al4B 67.73(6) 13 .
Al6E Ru3B Al6M 136.5(13) . .
Al5A Ru3B Al6M 66.9(5) . .
Al4B Ru3B Al6M 59.0(6) 13 .
Al4C Ru3B Al6M 72.8(9) 13 .
Al4B Ru3B Al6M 140.6(9) . .
Al6E Ru3B Al4E 73.1(14) . 8_455
Al5A Ru3B Al4E 73.95(5) . 8_455
Al4B Ru3B Al4E 72.64(9) 13 8_455
Al4C Ru3B Al4E 140.7(2) 13 8_455
Al4B Ru3B Al4E 135.41(16) . 8_455
Al6M Ru3B Al4E 78.1(11) . 8_455
Al6E Ru3B Al4C 75.1(10) . .
Al5A Ru3B Al4C 137.49(11) . .
Al4B Ru3B Al4C 67.60(6) 13 .
Al4C Ru3B Al4C 105.77(6) 13 .
Al4B Ru3B Al4C 69.12(10) . .
Al6M Ru3B Al4C 123.5(8) . .
Al4E Ru3B Al4C 69.46(6) 8_455 .
Al6E Ru3B Al4F 79.2(13) . .
Al5A Ru3B Al4F 71.49(5) . .
Al4B Ru3B Al4F 143.39(14) 13 .
Al4C Ru3B Al4F 73.92(6) 13 .
Al4B Ru3B Al4F 64.42(9) . .
Al6M Ru3B Al4F 105.0(9) . .
Al4E Ru3B Al4F 140.35(11) 8_455 .
Al4C Ru3B Al4F 129.5(2) . .
Al6E Ru3B Al6N 91.5(13) . .
Al5A Ru3B Al6N 26.6(10) . .
Al4B Ru3B Al6N 119.9(8) 13 .
Al4C Ru3B Al6N 90.5(10) 13 .
Al4B Ru3B Al6N 118.5(7) . .
Al6M Ru3B Al6N 61.0(10) . .
Al4E Ru3B Al6N 98.2(9) 8_455 .
Al4C Ru3B Al6N 163.8(10) . .
Al4F Ru3B Al6N 54.3(7) . .
Al6E Ru3B Al6B 16.5(13) . .
Al5A Ru3B Al6B 78.30(14) . .
Al4B Ru3B Al6B 120.00(13) 13 .
Al4C Ru3B Al6B 156.8(2) 13 .
Al4B Ru3B Al6B 89.10(19) . .
Al6M Ru3B Al6B 130.3(9) . .
Al4E Ru3B Al6B 58.30(11) 8_455 .
Al4C Ru3B Al6B 64.50(15) . .
Al4F Ru3B Al6B 95.7(2) . .
Al6N Ru3B Al6B 100.3(10) . .
Al6E Ru3B Al5B 28.8(10) . .
Al5A Ru3B Al5B 45.8(6) . .
Al4B Ru3B Al5B 146.28(12) 13 .
Al4C Ru3B Al5B 141.96(16) 13 .
Al4B Ru3B Al5B 99.8(5) . .
Al6M Ru3B Al5B 111.6(8) . .
Al4E Ru3B Al5B 73.70(9) 8_455 .
Al4C Ru3B Al5B 102.2(5) . .
Al4F Ru3B Al5B 68.44(11) . .
Al6N Ru3B Al5B 63.2(11) . .
Al6B Ru3B Al5B 37.9(5) . .
Al6E Ru3C Al6B 17.6(14) . .
Al6E Ru3C Al4B 87.9(17) . .
Al6B Ru3C Al4B 96.1(11) . .
Al6E Ru3C Al5B 30.6(11) . .
Al6B Ru3C Al5B 40.3(6) . .
Al4B Ru3C Al5B 107.3(13) . .
Al6E Ru3C Al5A 76.9(11) . .
Al6B Ru3C Al5A 81.0(5) . .
Al4B Ru3C Al5A 138.1(9) . .
Al5B Ru3C Al5A 47.0(7) . .
Al6E Ru3C Al4C 79.8(13) . .
Al6B Ru3C Al4C 67.9(5) . .
Al4B Ru3C Al4C 72.2(5) . .
Al5B Ru3C Al4C 108.1(10) . .
Al5A Ru3C Al4C 139.8(6) . .
Al6E Ru3C Al4F 84.6(17) . .
Al6B Ru3C Al4F 102.1(11) . .
Al4B Ru3C Al4F 67.4(5) . .
Al5B Ru3C Al4F 71.8(6) . .
Al5A Ru3C Al4F 72.4(4) . .
Al4C Ru3C Al4F 137.1(11) . .
Al6E Ru3C Al4E 75.4(16) . 8_455
Al6B Ru3C Al4E 59.8(3) . 8_455
Al4B Ru3C Al4E 140.6(8) . 8_455
Al5B Ru3C Al4E 75.2(4) . 8_455
Al5A Ru3C Al4E 72.8(4) . 8_455
Al4C Ru3C Al4E 69.8(3) . 8_455
Al4F Ru3C Al4E 142.9(6) . 8_455
Al6E Ru3C Al6N 94.4(15) . .
Al6B Ru3C Al6N 103.2(12) . .
Al4B Ru3C Al6N 121.3(10) . .
Al5B Ru3C Al6N 64.2(12) . .
Al5A Ru3C Al6N 26.1(10) . .
Al4C Ru3C Al6N 165.4(10) . .
Al4F Ru3C Al6N 54.5(8) . .
Al4E Ru3C Al6N 95.8(10) 8_455 .
Al6E Ru3C Al4C 151.9(18) . 13
Al6B Ru3C Al4C 163.9(11) . 13
Al4B Ru3C Al4C 67.9(3) . 13
Al5B Ru3C Al4C 143.6(6) . 13
Al5A Ru3C Al4C 111.4(8) . 13
Al4C Ru3C Al4C 104.5(5) . 13
Al4F Ru3C Al4C 73.4(3) . 13
Al4E Ru3C Al4C 132.5(12) 8_455 13
Al6N Ru3C Al4C 86.9(12) . 13
Al6E Ru3C Al4B 137.3(15) . 13
Al6B Ru3C Al4B 119.8(5) . 13
Al4B Ru3C Al4B 104.3(5) . 13
Al5B Ru3C Al4B 144.0(7) . 13
Al5A Ru3C Al4B 113.3(11) . 13
Al4C Ru3C Al4B 66.0(4) . 13
Al4F Ru3C Al4B 138.0(9) . 13
Al4E Ru3C Al4B 69.4(6) 8_455 13
Al6N Ru3C Al4B 112.2(14) . 13
Al4C Ru3C Al4B 65.8(6) 13 13
Al6E Ru3C Al6K 107.6(13) . .
Al6B Ru3C Al6K 117.3(8) . .
Al4B Ru3C Al6K 115.2(6) . .
Al5B Ru3C Al6K 77.8(8) . .
Al5A Ru3C Al6K 39.3(5) . .
Al4C Ru3C Al6K 169.2(14) . .
Al4F Ru3C Al6K 52.9(4) . .
Al4E Ru3C Al6K 103.9(8) 8_455 .
Al6N Ru3C Al6K 14.2(8) . .
Al4C Ru3C Al6K 72.9(7) 13 .
Al4B Ru3C Al6K 103.8(11) 13 .
Al6G Ru3D Al5D 49(2) . .
Al6G Ru3D Al5C 86.9(19) . 6_455
Al5D Ru3D Al5C 37.5(11) . 6_455
Al6G Ru3D Al4F 74.1(19) . .
Al5D Ru3D Al4F 115.7(9) . .
Al5C Ru3D Al4F 141.76(5) 6_455 .
Al6G Ru3D Al4E 138.2(18) . 2
Al5D Ru3D Al4E 132.9(6) . 2
Al5C Ru3D Al4E 107.65(6) 6_455 2
Al4F Ru3D Al4E 108.59(5) . 2
Al6G Ru3D Al4D 81.1(18) . .
Al5D Ru3D Al4D 68.90(11) . .
Al5C Ru3D Al4D 70.05(4) 6_455 .
Al4F Ru3D Al4D 135.96(5) . .
Al4E Ru3D Al4D 68.55(5) 2 .
Al6G Ru3D Al6O 120(2) . 2
Al5D Ru3D Al6O 75(2) . 2
Al5C Ru3D Al6O 42.1(18) 6_455 2
Al4F Ru3D Al6O 122.4(15) . 2
Al4E Ru3D Al6O 94.8(14) 2 2
Al4D Ru3D Al6O 101.4(16) . 2
Al6G Ru3D Al4F 142.2(18) . 2
Al5D Ru3D Al4F 139.4(7) . 2
Al5C Ru3D Al4F 111.09(7) 6_455 2
Al4F Ru3D Al4F 71.58(7) . 2
Al4E Ru3D Al4F 69.34(5) 2 2
Al4D Ru3D Al4F 135.67(5) . 2
Al6O Ru3D Al4F 69.0(18) 2 2
Al6G Ru3D Al4A 85.6(18) . 2
Al5D Ru3D Al4A 76.40(13) . 2
Al5C Ru3D Al4A 75.20(3) 6_455 2
Al4F Ru3D Al4A 70.59(5) . 2
Al4E Ru3D Al4A 135.58(5) 2 2
Al4D Ru3D Al4A 143.26(5) . 2
Al6O Ru3D Al4A 56.8(13) 2 2
Al4F Ru3D Al4A 68.64(5) 2 2
Al6G Ru3D Al6A 29.0(18) . .
Al5D Ru3D Al6A 43.4(8) . .
Al5C Ru3D Al6A 75.05(11) 6_455 .
Al4F Ru3D Al6A 72.36(10) . .
Al4E Ru3D Al6A 167.20(6) 2 .
Al4D Ru3D Al6A 101.59(7) . .
Al6O Ru3D Al6A 95.3(14) 2 .
Al4F Ru3D Al6A 121.94(7) 2 .
Al4A Ru3D Al6A 57.14(5) 2 .
Al6G Ru3D Al4E 78.9(19) . .
Al5D Ru3D Al4E 117.5(8) . .
Al5C Ru3D Al4E 140.08(4) 6_455 .
Al4F Ru3D Al4E 68.94(5) . .
Al4E Ru3D Al4E 64.75(6) 2 .
Al4D Ru3D Al4E 70.98(5) . .
Al6O Ru3D Al4E 159.5(13) 2 .
Al4F Ru3D Al4E 102.59(5) 2 .
Al4A Ru3D Al4E 139.22(5) 2 .
Al6A Ru3D Al4E 104.88(8) . .
Al6G Ru3D Al6F 35(2) . .
Al5D Ru3D Al6F 26.3(16) . .
Al5C Ru3D Al6F 58.3(13) 6_455 .
Al4F Ru3D Al6F 89.8(13) . .
Al4E Ru3D Al6F 158.2(13) 2 .
Al4D Ru3D Al6F 90.1(12) . .
Al6O Ru3D Al6F 84.7(19) 2 .
Al4F Ru3D Al6F 129.6(10) 2 .
Al4A Ru3D Al6F 61.0(10) 2 .
Al6A Ru3D Al6F 17.5(13) . .
Al4E Ru3D Al6F 113.8(10) . .
Al6O Al4A Al6A 101.2(19) . 2
Al6O Al4A Al6I 17.7(19) . .
Al6A Al4A Al6I 118.81(15) 2 .
Al6O Al4A Ru3A 130.2(16) . 2
Al6A Al4A Ru3A 65.10(6) 2 2
Al6I Al4A Ru3A 136.81(12) . 2
Al6O Al4A Ru3A 75.8(14) . 10_655
Al6A Al4A Ru3A 122.83(10) 2 10_655
Al6I Al4A Ru3A 68.96(15) . 10_655
Ru3A Al4A Ru3A 74.28(4) 2 10_655
Al6O Al4A Ru3D 60.7(15) . 2
Al6A Al4A Ru3D 61.88(6) 2 2
Al6I Al4A Ru3D 71.77(15) . 2
Ru3A Al4A Ru3D 126.91(6) 2 2
Ru3A Al4A Ru3D 135.42(6) 10_655 2
Al6O Al4A Si2 121.6(18) . 11
Al6A Al4A Si2 120.87(11) 2 11
Al6I Al4A Si2 106.85(8) . 11
Ru3A Al4A Si2 104.85(5) 2 11
Ru3A Al4A Si2 106.89(6) 10_655 11
Ru3D Al4A Si2 103.92(6) 2 11
Al6O Al4A Al6F 87(2) . 2
Al6A Al4A Al6F 17.5(12) 2 2
Al6I Al4A Al6F 104.6(12) . 2
Ru3A Al4A Al6F 67.4(10) 2 2
Ru3A Al4A Al6F 109.7(10) 10_655 2
Ru3D Al4A Al6F 61.3(9) 2 2
Si2 Al4A Al6F 138.2(12) 11 2
Al6O Al4A Al6D 114.6(19) . 2
Al6A Al4A Al6D 17.6(5) 2 2
Al6I Al4A Al6D 131.3(5) . 2
Ru3A Al4A Al6D 66.1(4) 2 2
Ru3A Al4A Al6D 135.0(4) 10_655 2
Ru3D Al4A Al6D 64.4(4) 2 2
Si2 Al4A Al6D 103.3(5) 11 2
Al6F Al4A Al6D 35.1(14) 2 2
Al6O Al4A Al4D 127.1(16) . 12_655
Al6A Al4A Al4D 120.90(8) 2 12_655
Al6I Al4A Al4D 113.30(16) . 12_655
Ru3A Al4A Al4D 58.22(4) 2 12_655
Ru3A Al4A Al4D 55.48(4) 10_655 12_655
Ru3D Al4A Al4D 167.11(7) 2 12_655
Si2 Al4A Al4D 63.49(5) 11 12_655
Al6F Al4A Al4D 125.6(10) 2 12_655
Al6D Al4A Al4D 114.1(4) 2 12_655
Al6O Al4A Al6L 26.9(18) . .
Al6A Al4A Al6L 127.0(3) 2 .
Al6I Al4A Al6L 12.1(2) . .
Ru3A Al4A Al6L 128.6(3) 2 .
Ru3A Al4A Al6L 57.5(3) 10_655 .
Ru3D Al4A Al6L 83.9(3) 2 .
Si2 Al4A Al6L 105.2(2) 11 .
Al6F Al4A Al6L 111.1(13) 2 .
Al6D Al4A Al6L 141.5(5) 2 .
Al4D Al4A Al6L 101.6(3) 12_655 .
Al6O Al4A Al4B 164.8(15) . 2
Al6A Al4A Al4B 68.05(10) 2 2
Al6I Al4A Al4B 166.16(10) . 2
Ru3A Al4A Al4B 56.36(4) 2 2
Ru3A Al4A Al4B 118.78(6) 10_655 2
Ru3D Al4A Al4B 104.19(6) 2 2
Si2 Al4A Al4B 60.66(4) 11 2
Al6F Al4A Al4B 84.1(13) 2 2
Al6D Al4A Al4B 52.7(5) 2 2
Al4D Al4A Al4B 67.95(5) 12_655 2
Al6L Al4A Al4B 164.8(2) . 2
Ru3C Al4B Al6D 72.4(9) . .
Ru3C Al4B Al6M 121.6(11) . 13
Al6D Al4B Al6M 119.2(7) . 13
Ru3C Al4B Al6H 133.3(4) . 13
Al6D Al4B Al6H 123.6(5) . 13
Al6M Al4B Al6H 12.6(9) 13 13
Ru3C Al4B Ru3B 77.5(5) . 13
Al6D Al4B Ru3B 142.9(6) . 13
Al6M Al4B Ru3B 61.0(6) 13 13
Al6H Al4B Ru3B 65.66(14) 13 13
Ru3C Al4B Ru3A 139.4(7) . .
Al6D Al4B Ru3A 70.8(5) . .
Al6M Al4B Ru3A 65.3(7) 13 .
Al6H Al4B Ru3A 60.80(11) 13 .
Ru3B Al4B Ru3A 126.06(11) 13 .
Ru3C Al4B Ru3B 4.1(6) . .
Al6D Al4B Ru3B 76.3(6) . .
Al6M Al4B Ru3B 121.2(11) 13 .
Al6H Al4B Ru3B 132.39(19) 13 .
Ru3B Al4B Ru3B 74.46(5) 13 .
Ru3A Al4B Ru3B 143.44(12) . .
Ru3C Al4B Ru3C 75.7(5) . 13
Al6D Al4B Ru3C 142.8(7) . 13
Al6M Al4B Ru3C 64.1(8) 13 13
Al6H Al4B Ru3C 68.5(5) 13 13
Ru3B Al4B Ru3C 3.2(4) 13 13
Ru3A Al4B Ru3C 129.1(5) . 13
Ru3B Al4B Ru3C 72.5(3) . 13
Ru3C Al4B Al6J 137.2(5) . 13
Al6D Al4B Al6J 133.3(5) . 13
Al6M Al4B Al6J 22.9(10) 13 13
Al6H Al4B Al6J 11.8(2) 13 13
Ru3B Al4B Al6J 62.88(18) 13 13
Ru3A Al4B Al6J 66.0(2) . 13
Ru3B Al4B Al6J 135.25(16) . 13
Ru3C Al4B Al6J 65.4(4) 13 13
Ru3C Al4B Al4F 57.6(3) . .
Al6D Al4B Al4F 58.2(4) . .
Al6M Al4B Al4F 177.3(7) 13 .
Al6H Al4B Al4F 168.8(2) 13 .
Ru3B Al4B Al4F 120.47(11) 13 .
Ru3A Al4B Al4F 113.40(6) . .
Ru3B Al4B Al4F 58.27(5) . .
Ru3C Al4B Al4F 117.4(5) 13 .
Al6J Al4B Al4F 159.4(3) 13 .
Ru3C Al4B Si2 106.4(4) . 11
Al6D Al4B Si2 107.7(5) . 11
Al6M Al4B Si2 119.9(10) 13 11
Al6H Al4B Si2 108.1(2) 13 11
Ru3B Al4B Si2 101.27(8) 13 11
Ru3A Al4B Si2 100.69(5) . 11
Ru3B Al4B Si2 104.16(8) . 11
Ru3C Al4B Si2 99.3(4) 13 11
Al6J Al4B Si2 97.0(3) 13 11
Al4F Al4B Si2 62.47(6) . 11
Ru3C Al4B Al4A 118.7(4) . 2
Al6D Al4B Al4A 63.1(6) . 2
Al6M Al4B Al4A 116.3(9) 13 2
Al6H Al4B Al4A 106.57(17) 13 2
Ru3B Al4B Al4A 153.61(7) 13 2
Ru3A Al4B Al4A 56.20(4) . 2
Ru3B Al4B Al4A 120.48(8) . 2
Ru3C Al4B Al4A 152.8(3) 13 2
Al6J Al4B Al4A 104.07(16) 13 2
Al4F Al4B Al4A 63.61(5) . 2
Si2 Al4B Al4A 55.68(4) 11 2
Al6L Al4C Ru3C 133.4(5) 13 .
Al6L Al4C Ru3B 67.5(3) 13 13
Ru3C Al4C Ru3B 76.2(4) . 13
Al6L Al4C Al6C 125.7(6) 13 8_455
Ru3C Al4C Al6C 70.6(7) . 8_455
Ru3B Al4C Al6C 141.7(4) 13 8_455
Al6L Al4C Ru3A 63.4(3) 13 6_455
Ru3C Al4C Ru3A 138.0(7) . 6_455
Ru3B Al4C Ru3A 130.52(11) 13 6_455
Al6C Al4C Ru3A 70.6(5) 8_455 6_455
Al6L Al4C Ru3B 134.4(3) 13 .
Ru3C Al4C Ru3B 4.7(6) . .
Ru3B Al4C Ru3B 74.23(6) 13 .
Al6C Al4C Ru3B 74.0(5) 8_455 .
Ru3A Al4C Ru3B 142.33(13) 6_455 .
Al6L Al4C Al6I 13.6(4) 13 13
Ru3C Al4C Al6I 139.4(3) . 13
Ru3B Al4C Al6I 65.93(9) 13 13
Al6C Al4C Al6I 135.7(5) 8_455 13
Ru3A Al4C Al6I 67.81(9) 6_455 13
Ru3B Al4C Al6I 138.83(9) . 13
Al6L Al4C Ru3C 70.2(5) 13 13
Ru3C Al4C Ru3C 75.5(5) . 13
Ru3B Al4C Ru3C 4.2(5) 13 13
Al6C Al4C Ru3C 143.0(5) 8_455 13
Ru3A Al4C Ru3C 133.5(5) 6_455 13
Ru3B Al4C Ru3C 73.2(3) . 13
Al6I Al4C Ru3C 67.8(4) 13 13
Al6L Al4C Al6B 135.0(4) 13 .
Ru3C Al4C Al6B 54.7(6) . .
Ru3B Al4C Al6B 127.66(14) 13 .
Al6C Al4C Al6B 15.9(4) 8_455 .
Ru3A Al4C Al6B 85.99(11) 6_455 .
Ru3B Al4C Al6B 58.10(15) . .
Al6I Al4C Al6B 147.36(15) 13 .
Ru3C Al4C Al6B 128.2(3) 13 .
Al6L Al4C Al5F 62(3) 13 .
Ru3C Al4C Al5F 98(2) . .
Ru3B Al4C Al5F 100(2) 13 .
Al6C Al4C Al5F 67(3) 8_455 .
Ru3A Al4C Al5F 51.2(3) 6_455 .
Ru3B Al4C Al5F 103(2) . .
Al6I Al4C Al5F 75(3) 13 .
Ru3C Al4C Al5F 104(2) 13 .
Al6B Al4C Al5F 73(3) . .
Al6L Al4C Si2 112.8(5) 13 7
Ru3C Al4C Si2 102.9(6) . 7
Ru3B Al4C Si2 103.09(12) 13 7
Al6C Al4C Si2 102.6(3) 8_455 7
Ru3A Al4C Si2 100.88(5) 6_455 7
Ru3B Al4C Si2 99.01(11) . 7
Al6I Al4C Si2 99.58(13) 13 7
Ru3C Al4C Si2 99.1(6) 13 7
Al6B Al4C Si2 104.39(10) . 7
Al5F Al4C Si2 151.8(2) . 7
Al6L Al4C Al4B 115.4(3) 13 13
Ru3C Al4C Al4B 60.4(7) . 13
Ru3B Al4C Al4B 56.44(12) 13 13
Al6C Al4C Al4B 118.0(5) 8_455 13
Ru3A Al4C Al4B 158.10(7) 6_455 13
Ru3B Al4C Al4B 55.67(12) . 13
Al6I Al4C Al4B 106.28(12) 13 13
Ru3C Al4C Al4B 52.4(6) 13 13
Al6B Al4C Al4B 105.07(10) . 13
Al5F Al4C Al4B 149.8(3) . 13
Si2 Al4C Al4B 58.40(4) 7 13
Ru3A Al4D Ru3D 137.83(6) 3 .
Ru3A Al4D Al6C 71.8(4) 3 .
Ru3D Al4D Al6C 68.9(4) . .
Ru3A Al4D Al6F 70.0(14) 3 3
Ru3D Al4D Al6F 71.5(14) . 3
Al6C Al4D Al6F 44.0(10) . 3
Ru3A Al4D Al6J 138.3(3) 3 7_545
Ru3D Al4D Al6J 72.3(3) . 7_545
Al6C Al4D Al6J 139.0(5) . 7_545
Al6F Al4D Al6J 110.5(11) 3 7_545
Ru3A Al4D Ru3A 73.92(4) 3 11_556
Ru3D Al4D Ru3A 137.68(6) . 11_556
Al6C Al4D Ru3A 143.6(5) . 11_556
Al6F Al4D Ru3A 111.6(11) 3 11_556
Al6J Al4D Ru3A 67.3(3) 7_545 11_556
Ru3A Al4D Al5D 93.8(6) 3 .
Ru3D Al4D Al5D 52.66(18) . .
Al6C Al4D Al5D 58.9(10) . .
Al6F Al4D Al5D 25.3(15) 3 .
Al6J Al4D Al5D 87.2(10) 7_545 .
Ru3A Al4D Al5D 112.3(6) 11_556 .
Ru3A Al4D Al4A 57.09(4) 3 12_656
Ru3D Al4D Al4A 155.77(7) . 12_656
Al6C Al4D Al4A 111.9(3) . 12_656
Al6F Al4D Al4A 127.1(14) 3 12_656
Al6J Al4D Al4A 108.8(3) 7_545 12_656
Ru3A Al4D Al4A 55.93(4) 11_556 12_656
Al5D Al4D Al4A 149.9(4) . 12_656
Ru3A Al4D Al6H 128.23(15) 3 7_545
Ru3D Al4D Al6H 83.40(16) . 7_545
Al6C Al4D Al6H 148.7(4) . 7_545
Al6F Al4D Al6H 114.2(10) 3 7_545
Al6J Al4D Al6H 11.2(2) 7_545 7_545
Ru3A Al4D Al6H 56.15(16) 11_556 7_545
Al5D Al4D Al6H 93.0(10) . 7_545
Al4A Al4D Al6H 99.33(15) 12_656 7_545
Ru3A Al4D Al4E 158.04(7) 3 2
Ru3D Al4D Al4E 55.32(4) . 2
Al6C Al4D Al4E 109.3(5) . 2
Al6F Al4D Al4E 126.8(14) 3 2
Al6J Al4D Al4E 54.9(2) 7_545 2
Ru3A Al4D Al4E 107.11(6) 11_556 2
Al5D Al4D Al4E 105.5(4) . 2
Al4A Al4D Al4E 104.56(6) 12_656 2
Al6H Al4D Al4E 62.11(12) 7_545 2
Ru3A Al4D Si2 101.17(5) 3 .
Ru3D Al4D Si2 100.90(5) . .
Al6C Al4D Si2 101.6(4) . .
Al6F Al4D Si2 145.6(9) 3 .
Al6J Al4D Si2 98.04(15) 7_545 .
Ru3A Al4D Si2 96.64(5) 11_556 .
Al5D Al4D Si2 150.2(3) . .
Al4A Al4D Si2 54.89(5) 12_656 .
Al6H Al4D Si2 97.51(8) 7_545 .
Al4E Al4D Si2 56.88(5) 2 .
Ru3A Al4D Al5C 112.70(6) 3 6_455
Ru3D Al4D Al5C 53.68(3) . 6_455
Al6C Al4D Al5C 89.9(3) . 6_455
Al6F Al4D Al5C 54.9(11) 3 6_455
Al6J Al4D Al5C 55.8(2) 7_545 6_455
Ru3A Al4D Al5C 92.17(6) 11_556 6_455
Al5D Al4D Al5C 31.9(9) . 6_455
Al4A Al4D Al5C 147.58(7) 12_656 6_455
Al6H Al4D Al5C 61.14(13) 7_545 6_455
Al4E Al4D Al5C 89.26(6) 2 6_455
Si2 Al4D Al5C 146.12(6) . 6_455
Al6B Al4E Al6J 118.9(2) 8_455 8_455
Al6B Al4E Ru3D 131.77(9) 8_455 2
Al6J Al4E Ru3D 73.8(3) 8_455 2
Al6B Al4E Ru3B 61.33(17) 8_455 8_455
Al6J Al4E Ru3B 65.5(3) 8_455 8_455
Ru3D Al4E Ru3B 135.14(10) 2 8_455
Al6B Al4E Ru3C 56.6(7) 8_455 8_455
Al6J Al4E Ru3C 69.9(7) 8_455 8_455
Ru3D Al4E Ru3C 138.0(4) 2 8_455
Ru3B Al4E Ru3C 4.8(6) 8_455 8_455
Al6B Al4E Ru3D 72.43(11) 8_455 .
Al6J Al4E Ru3D 142.7(3) 8_455 .
Ru3D Al4E Ru3D 73.67(4) 2 .
Ru3B Al4E Ru3D 133.38(14) 8_455 .
Ru3C Al4E Ru3D 128.8(7) 8_455 .
Al6B Al4E Al6C 16.1(3) 8_455 .
Al6J Al4E Al6C 133.7(4) 8_455 .
Ru3D Al4E Al6C 134.6(3) 2 .
Ru3B Al4E Al6C 71.5(3) 8_455 .
Ru3C Al4E Al6C 66.7(8) 8_455 .
Ru3D Al4E Al6C 65.1(3) . .
Al6B Al4E Si2 114.51(12) 8_455 .
Al6J Al4E Si2 103.5(2) 8_455 .
Ru3D Al4E Si2 105.52(6) 2 .
Ru3B Al4E Si2 101.67(6) 8_455 .
Ru3C Al4E Si2 102.9(3) 8_455 .
Ru3D Al4E Si2 102.43(5) . .
Al6C Al4E Si2 101.1(4) . .
Al6B Al4E Al6N 87.8(8) 8_455 .
Al6J Al4E Al6N 47.3(7) 8_455 .
Ru3D Al4E Al6N 67.4(9) 2 .
Ru3B Al4E Al6N 71.3(9) 8_455 .
Ru3C Al4E Al6N 72.6(9) 8_455 .
Ru3D Al4E Al6N 102.6(7) . .
Al6C Al4E Al6N 103.3(9) . .
Si2 Al4E Al6N 150.6(7) . .
Al6B Al4E Al4E 121.11(16) 8_455 2
Al6J Al4E Al4E 119.1(2) 8_455 2
Ru3D Al4E Al4E 59.61(5) 2 2
Ru3B Al4E Al4E 160.94(4) 8_455 2
Ru3C Al4E Al4E 160.9(3) 8_455 2
Ru3D Al4E Al4E 55.64(4) . 2
Al6C Al4E Al4E 107.2(4) . 2
Si2 Al4E Al4E 59.53(3) . 2
Al6N Al4E Al4E 126.3(9) . 2
Al6B Al4E Al4D 171.32(10) 8_455 2
Al6J Al4E Al4D 57.05(16) 8_455 2
Ru3D Al4E Al4D 56.13(4) 2 2
Ru3B Al4E Al4D 110.90(14) 8_455 2
Ru3C Al4E Al4D 115.6(7) 8_455 2
Ru3D Al4E Al4D 115.63(6) . 2
Al6C Al4E Al4D 162.9(4) . 2
Si2 Al4E Al4D 61.79(4) . 2
Al6N Al4E Al4D 93.3(8) . 2
Al4E Al4E Al4D 64.76(6) 2 2
Al6B Al4E Al4F 75.84(8) 8_455 .
Al6J Al4E Al4F 93.0(3) 8_455 .
Ru3D Al4E Al4F 56.44(4) 2 .
Ru3B Al4E Al4F 106.59(7) 8_455 .
Ru3C Al4E Al4F 104.9(4) 8_455 .
Ru3D Al4E Al4F 53.34(4) . .
Al6C Al4E Al4F 83.3(3) . .
Si2 Al4E Al4F 151.25(6) . .
Al6N Al4E Al4F 49.3(7) . .
Al4E Al4E Al4F 91.91(4) 2 .
Al4D Al4E Al4F 111.27(6) 2 .
Al6K Al4F Al6N 16.3(9) . .
Al6K Al4F Ru3D 129.8(5) . .
Al6N Al4F Ru3D 119.7(9) . .
Al6K Al4F Ru3C 68.2(7) . .
Al6N Al4F Ru3C 65.7(9) . .
Ru3D Al4F Ru3C 137.7(7) . .
Al6K Al4F Al6D 126.0(8) . .
Al6N Al4F Al6D 112.3(12) . .
Ru3D Al4F Al6D 69.5(6) . .
Ru3C Al4F Al6D 70.3(9) . .
Al6K Al4F Ru3D 68.2(4) . 2
Al6N Al4F Ru3D 72.5(8) . 2
Ru3D Al4F Ru3D 74.80(4) . 2
Ru3C Al4F Ru3D 136.4(6) . 2
Al6D Al4F Ru3D 140.9(5) . 2
Al6K Al4F Ru3B 64.4(4) . .
Al6N Al4F Ru3B 62.9(8) . .
Ru3D Al4F Ru3B 141.99(13) . .
Ru3C Al4F Ru3B 4.6(6) . .
Al6D Al4F Ru3B 74.9(6) . .
Ru3D Al4F Ru3B 132.48(12) 2 .
Al6K Al4F Al6I 20.1(6) . .
Al6N Al4F Al6I 36.1(11) . .
Ru3D Al4F Al6I 142.52(14) . .
Ru3C Al4F Al6I 69.0(7) . .
Al6D Al4F Al6I 137.1(6) . .
Ru3D Al4F Al6I 70.05(12) 2 .
Ru3B Al4F Al6I 64.50(16) . .
Al6K Al4F Al4B 117.7(4) . .
Al6N Al4F Al4B 120.0(8) . .
Ru3D Al4F Al4B 109.82(6) . .
Ru3C Al4F Al4B 55.0(4) . .
Al6D Al4F Al4B 56.3(4) . .
Ru3D Al4F Al4B 156.70(8) 2 .
Ru3B Al4F Al4B 57.31(8) . .
Al6I Al4F Al4B 107.61(14) . .
Al6K Al4F Al6G 120.3(15) . .
Al6N Al4F Al6G 104.0(18) . .
Ru3D Al4F Al6G 47.8(14) . .
Ru3C Al4F Al6G 90.0(16) . .
Al6D Al4F Al6G 29.0(15) . .
Ru3D Al4F Al6G 112.3(14) 2 .
Ru3B Al4F Al6G 94.2(14) . .
Al6I Al4F Al6G 139.4(14) . .
Al4B Al4F Al6G 84.9(14) . .
Al6K Al4F Si2 117.4(6) . 11
Al6N Al4F Si2 133.3(11) . 11
Ru3D Al4F Si2 99.97(5) . 11
Ru3C Al4F Si2 101.6(3) . 11
Al6D Al4F Si2 103.5(4) . 11
Ru3D Al4F Si2 97.82(5) 2 11
Ru3B Al4F Si2 100.89(6) . 11
Al6I Al4F Si2 97.32(9) . 11
Al4B Al4F Si2 59.06(4) . 11
Al6G Al4F Si2 121.3(14) . 11
Al6K Al4F Al4E 73.1(5) . .
Al6N Al4F Al4E 62.0(9) . .
Ru3D Al4F Al4E 57.72(4) . .
Ru3C Al4F Al4E 111.9(3) . .
Al6D Al4F Al4E 92.4(4) . .
Ru3D Al4F Al4E 54.22(4) 2 .
Ru3B Al4F Al4E 112.11(6) . .
Al6I Al4F Al4E 90.50(12) . .
Al4B Al4F Al4E 148.01(7) . .
Al6G Al4F Al4E 64.9(14) . .
Si2 Al4F Al4E 146.17(6) 11 .
Al6N Al5A Al6N 123(3) . 8_455
Al6N Al5A Al6K 118.1(16) . 8_455
Al6N Al5A Al6K 12.2(18) 8_455 8_455
Al6N Al5A Al6K 12.2(18) . .
Al6N Al5A Al6K 118.1(16) 8_455 .
Al6K Al5A Al6K 115.4(10) 8_455 .
Al6N Al5A Al5B 118.3(16) . .
Al6N Al5A Al5B 118.3(16) 8_455 .
Al6K Al5A Al5B 122.3(5) 8_455 .
Al6K Al5A Al5B 122.3(5) . .
Al6N Al5A Ru3B 83.9(17) . .
Al6N Al5A Ru3B 114.3(18) 8_455 .
Al6K Al5A Ru3B 126.1(6) 8_455 .
Al6K Al5A Ru3B 75.7(5) . .
Al5B Al5A Ru3B 71.27(15) . .
Al6N Al5A Ru3B 114.3(18) . 8_455
Al6N Al5A Ru3B 83.9(17) 8_455 8_455
Al6K Al5A Ru3B 75.7(5) 8_455 8_455
Al6K Al5A Ru3B 126.1(6) . 8_455
Al5B Al5A Ru3B 71.27(15) . 8_455
Ru3B Al5A Ru3B 142.5(3) . 8_455
Al6N Al5A Ru3C 85.5(17) . .
Al6N Al5A Ru3C 117.3(19) 8_455 .
Al6K Al5A Ru3C 129.4(8) 8_455 .
Al6K Al5A Ru3C 78.1(7) . .
Al5B Al5A Ru3C 66.4(7) . .
Ru3B Al5A Ru3C 5.1(6) . .
Ru3B Al5A Ru3C 137.6(9) 8_455 .
Al6N Al5A Ru3C 117.3(19) . 8_455
Al6N Al5A Ru3C 85.5(17) 8_455 8_455
Al6K Al5A Ru3C 78.1(7) 8_455 8_455
Al6K Al5A Ru3C 129.4(8) . 8_455
Al5B Al5A Ru3C 66.4(7) . 8_455
Ru3B Al5A Ru3C 137.6(9) . 8_455
Ru3B Al5A Ru3C 5.1(6) 8_455 8_455
Ru3C Al5A Ru3C 132.7(15) . 8_455
Al6N Al5A Al6J 91.9(18) . .
Al6N Al5A Al6J 55.3(17) 8_455 .
Al6K Al5A Al6J 64.2(6) 8_455 .
Al6K Al5A Al6J 80.4(6) . .
Al5B Al5A Al6J 124.38(17) . .
Ru3B Al5A Al6J 66.8(2) . .
Ru3B Al5A Al6J 139.2(3) 8_455 .
Ru3C Al5A Al6J 71.5(7) . .
Ru3C Al5A Al6J 140.4(4) 8_455 .
Al6N Al5A Al6J 55.3(17) . 8_455
Al6N Al5A Al6J 91.9(18) 8_455 8_455
Al6K Al5A Al6J 80.4(6) 8_455 8_455
Al6K Al5A Al6J 64.2(6) . 8_455
Al5B Al5A Al6J 124.38(17) . 8_455
Ru3B Al5A Al6J 139.2(3) . 8_455
Ru3B Al5A Al6J 66.8(2) 8_455 8_455
Ru3C Al5A Al6J 140.5(4) . 8_455
Ru3C Al5A Al6J 71.5(7) 8_455 8_455
Al6J Al5A Al6J 111.2(3) . 8_455
Al6N Al5A Al6I 111.5(16) . 8_455
Al6N Al5A Al6I 24.6(18) 8_455 8_455
Al6K Al5A Al6I 12.3(6) 8_455 8_455
Al6K Al5A Al6I 111.4(5) . 8_455
Al5B Al5A Al6I 124.99(9) . 8_455
Ru3B Al5A Al6I 137.88(17) . 8_455
Ru3B Al5A Al6I 68.06(13) 8_455 8_455
Ru3C Al5A Al6I 141.4(6) . 8_455
Ru3C Al5A Al6I 71.2(5) 8_455 8_455
Al6J Al5A Al6I 73.5(3) . 8_455
Al6J Al5A Al6I 68.7(3) 8_455 8_455
Al6E Al5B Al6E 102(4) 8_455 .
Al6E Al5B Al6B 24(3) 8_455 8_455
Al6E Al5B Al6B 105(3) . 8_455
Al6E Al5B Al6B 105(3) 8_455 .
Al6E Al5B Al6B 24(3) . .
Al6B Al5B Al6B 117.7(17) 8_455 .
Al6E Al5B Al5A 129(2) 8_455 .
Al6E Al5B Al5A 129(2) . .
Al6B Al5B Al5A 121.1(9) 8_455 .
Al6B Al5B Al5A 121.1(9) . .
Al6E Al5B Al6G 57(3) 8_455 .
Al6E Al5B Al6G 76(3) . .
Al6B Al5B Al6G 39.4(17) 8_455 .
Al6B Al5B Al6G 97(2) . .
Al5A Al5B Al6G 128.7(18) . .
Al6E Al5B Al6G 76(3) 8_455 8_455
Al6E Al5B Al6G 57(3) . 8_455
Al6B Al5B Al6G 97(2) 8_455 8_455
Al6B Al5B Al6G 39.4(17) . 8_455
Al5A Al5B Al6G 128.7(18) . 8_455
Al6G Al5B Al6G 103(4) . 8_455
Al6E Al5B Al6D 48(3) 8_455 8_455
Al6E Al5B Al6D 86(2) . 8_455
Al6B Al5B Al6D 72.0(9) 8_455 8_455
Al6B Al5B Al6D 72.3(9) . 8_455
Al5A Al5B Al6D 126.4(7) . 8_455
Al6G Al5B Al6D 95(2) . 8_455
Al6G Al5B Al6D 33.4(17) 8_455 8_455
Al6E Al5B Al6D 86(2) 8_455 .
Al6E Al5B Al6D 48(3) . .
Al6B Al5B Al6D 72.3(9) 8_455 .
Al6B Al5B Al6D 72.0(9) . .
Al5A Al5B Al6D 126.4(7) . .
Al6G Al5B Al6D 33.4(17) . .
Al6G Al5B Al6D 95(2) 8_455 .
Al6D Al5B Al6D 107.3(14) 8_455 .
Al6E Al5B Al6C 100(3) 8_455 8_455
Al6E Al5B Al6C 25(2) . 8_455
Al6B Al5B Al6C 113.5(15) 8_455 8_455
Al6B Al5B Al6C 4.9(4) . 8_455
Al5A Al5B Al6C 125.2(7) . 8_455
Al6G Al5B Al6C 95(2) . 8_455
Al6G Al5B Al6C 35.4(17) 8_455 8_455
Al6D Al5B Al6C 67.8(8) 8_455 8_455
Al6D Al5B Al6C 72.1(9) . 8_455
Al6E Al5B Al6C 25(2) 8_455 .
Al6E Al5B Al6C 100(3) . .
Al6B Al5B Al6C 4.9(4) 8_455 .
Al6B Al5B Al6C 113.5(15) . .
Al5A Al5B Al6C 125.2(7) . .
Al6G Al5B Al6C 35.4(17) . .
Al6G Al5B Al6C 95(2) 8_455 .
Al6D Al5B Al6C 72.1(9) 8_455 .
Al6D Al5B Al6C 67.8(8) . .
Al6C Al5B Al6C 109.5(13) 8_455 .
Al6E Al5B Ru3C 159(2) 8_455 .
Al6E Al5B Ru3C 63.9(18) . .
Al6B Al5B Ru3C 140.4(5) 8_455 .
Al6B Al5B Ru3C 68.8(4) . .
Al5A Al5B Ru3C 66.7(9) . .
Al6G Al5B Ru3C 103.0(17) . .
Al6G Al5B Ru3C 105.6(17) 8_455 .
Al6D Al5B Ru3C 138.6(7) 8_455 .
Al6D Al5B Ru3C 73.7(8) . .
Al6C Al5B Ru3C 73.7(5) 8_455 .
Al6C Al5B Ru3C 137.6(7) . .
Al5D Al5C Al6O 126.1(18) 6_455 7
Al5D Al5C Al6O 126.1(18) 6_455 5_455
Al6O Al5C Al6O 108(4) 7 5_455
Al5D Al5C Ru3D 68.09(7) 6_455 6_455
Al6O Al5C Ru3D 139.0(18) 7 6_455
Al6O Al5C Ru3D 71.6(18) 5_455 6_455
Al5D Al5C Ru3D 68.09(7) 6_455 8_455
Al6O Al5C Ru3D 71.6(18) 7 8_455
Al6O Al5C Ru3D 139.0(18) 5_455 8_455
Ru3D Al5C Ru3D 136.18(14) 6_455 8_455
Al5D Al5C Al6F 20.4(11) 6_455 6_455
Al6O Al5C Al6F 142(2) 7 6_455
Al6O Al5C Al6F 108(2) 5_455 6_455
Ru3D Al5C Al6F 65.5(11) 6_455 6_455
Ru3D Al5C Al6F 73.5(12) 8_455 6_455
Al5D Al5C Al6F 20.4(11) 6_455 8_455
Al6O Al5C Al6F 108(2) 7 8_455
Al6O Al5C Al6F 142(2) 5_455 8_455
Ru3D Al5C Al6F 73.5(12) 6_455 8_455
Ru3D Al5C Al6F 65.5(11) 8_455 8_455
Al6F Al5C Al6F 41(2) 6_455 8_455
Al5D Al5C Al6J 126.00(18) 6_455 4_465
Al6O Al5C Al6J 67.7(18) 7 4_465
Al6O Al5C Al6J 71.8(18) 5_455 4_465
Ru3D Al5C Al6J 73.8(3) 6_455 4_465
Ru3D Al5C Al6J 135.8(3) 8_455 4_465
Al6F Al5C Al6J 136.0(10) 6_455 4_465
Al6F Al5C Al6J 112.5(10) 8_455 4_465
Al5D Al5C Al6J 126.00(18) 6_455 2_565
Al6O Al5C Al6J 71.8(18) 7 2_565
Al6O Al5C Al6J 67.7(18) 5_455 2_565
Ru3D Al5C Al6J 135.8(3) 6_455 2_565
Ru3D Al5C Al6J 73.8(3) 8_455 2_565
Al6F Al5C Al6J 112.5(10) 6_455 2_565
Al6F Al5C Al6J 136.0(10) 8_455 2_565
Al6J Al5C Al6J 108.0(4) 4_465 2_565
Al5D Al5C Al6I 126.61(9) 6_455 7
Al6O Al5C Al6I 2.2(18) 7 7
Al6O Al5C Al6I 107.3(18) 5_455 7
Ru3D Al5C Al6I 136.89(13) 6_455 7
Ru3D Al5C Al6I 73.44(12) 8_455 7
Al6F Al5C Al6I 143.0(12) 6_455 7
Al6F Al5C Al6I 108.6(12) 8_455 7
Al6J Al5C Al6I 65.6(3) 4_465 7
Al6J Al5C Al6I 73.3(2) 2_565 7
Al5D Al5C Al6I 126.61(9) 6_455 5_455
Al6O Al5C Al6I 107.3(18) 7 5_455
Al6O Al5C Al6I 2.2(18) 5_455 5_455
Ru3D Al5C Al6I 73.44(12) 6_455 5_455
Ru3D Al5C Al6I 136.89(13) 8_455 5_455
Al6F Al5C Al6I 108.6(12) 6_455 5_455
Al6F Al5C Al6I 143.0(12) 8_455 5_455
Al6J Al5C Al6I 73.3(2) 4_465 5_455
Al6J Al5C Al6I 65.6(3) 2_565 5_455
Al6I Al5C Al6I 106.78(18) 7 5_455
Al5D Al5C Al6K 129.6(3) 6_455 7
Al6O Al5C Al6K 18.3(19) 7 7
Al6O Al5C Al6K 101.5(19) 5_455 7
Ru3D Al5C Al6K 154.5(4) 6_455 7
Ru3D Al5C Al6K 64.7(3) 8_455 7
Al6F Al5C Al6K 138.2(12) 6_455 7
Al6F Al5C Al6K 116.7(13) 8_455 7
Al6J Al5C Al6K 80.7(5) 4_465 7
Al6J Al5C Al6K 54.0(5) 2_565 7
Al6I Al5C Al6K 20.2(5) 7 7
Al6I Al5C Al6K 100.3(4) 5_455 7
Al6F Al5D Al6F 95(5) . 3
Al6F Al5D Al5C 132(3) . 6_455
Al6F Al5D Al5C 132(3) 3 6_455
Al6F Al5D Al6A 18(2) . .
Al6F Al5D Al6A 95(3) 3 .
Al5C Al5D Al6A 129.8(11) 6_455 .
Al6F Al5D Al6A 95(3) . 3
Al6F Al5D Al6A 18(2) 3 3
Al5C Al5D Al6A 129.8(11) 6_455 3
Al6A Al5D Al6A 100(2) . 3
Al6F Al5D Al6G 69(4) . 3
Al6F Al5D Al6G 54(3) 3 3
Al5C Al5D Al6G 134(2) 6_455 3
Al6A Al5D Al6G 83(3) . 3
Al6A Al5D Al6G 40(2) 3 3
Al6F Al5D Al6G 54(3) . .
Al6F Al5D Al6G 69(4) 3 .
Al5C Al5D Al6G 134(2) 6_455 .
Al6A Al5D Al6G 40(2) . .
Al6A Al5D Al6G 83(3) 3 .
Al6G Al5D Al6G 91(5) 3 .
Al6F Al5D Ru3D 92(2) . .
Al6F Al5D Ru3D 109(2) 3 .
Al5C Al5D Ru3D 74.4(11) 6_455 .
Al6A Al5D Ru3D 75.3(2) . .
Al6A Al5D Ru3D 126.7(9) 3 .
Al6G Al5D Ru3D 151(3) 3 .
Al6G Al5D Ru3D 60(2) . .
Al6F Al5D Ru3D 109(2) . 3
Al6F Al5D Ru3D 92(2) 3 3
Al5C Al5D Ru3D 74.4(11) 6_455 3
Al6A Al5D Ru3D 126.7(9) . 3
Al6A Al5D Ru3D 75.3(2) 3 3
Al6G Al5D Ru3D 60(2) 3 3
Al6G Al5D Ru3D 151(3) . 3
Ru3D Al5D Ru3D 149(2) . 3
Al6F Al5D Al6C 82(3) . .
Al6F Al5D Al6C 42(3) 3 .
Al5C Al5D Al6C 131.3(8) 6_455 .
Al6A Al5D Al6C 70.7(12) . .
Al6A Al5D Al6C 59.0(10) 3 .
Al6G Al5D Al6C 85(3) 3 .
Al6G Al5D Al6C 33(2) . .
Ru3D Al5D Al6C 70.1(5) . .
Ru3D Al5D Al6C 134.1(11) 3 .
Al6F Al5D Al6C 42(3) . 3
Al6F Al5D Al6C 82(3) 3 3
Al5C Al5D Al6C 131.3(8) 6_455 3
Al6A Al5D Al6C 59.0(10) . 3
Al6A Al5D Al6C 70.7(12) 3 3
Al6G Al5D Al6C 33(2) 3 3
Al6G Al5D Al6C 85(3) . 3
Ru3D Al5D Al6C 134.1(11) . 3
Ru3D Al5D Al6C 70.1(5) 3 3
Al6C Al5D Al6C 97.4(16) . 3
Al6F Al5D Al6D 89(3) . 3
Al6F Al5D Al6D 26(2) 3 3
Al5C Al5D Al6D 132.5(9) 6_455 3
Al6A Al5D Al6D 96.9(19) . 3
Al6A Al5D Al6D 9.7(5) 3 3
Al6G Al5D Al6D 30(2) 3 3
Al6G Al5D Al6D 86(3) . 3
Ru3D Al5D Al6D 134.9(11) . 3
Ru3D Al5D Al6D 70.0(6) 3 3
Al6C Al5D Al6D 65.6(11) . 3
Al6C Al5D Al6D 61.5(10) 3 3
Al5F Al5E Al6D 127.0(4) . .
Al5F Al5E Al6D 127.0(4) . 6_455
Al6D Al5E Al6D 105.9(9) . 6_455
Al5F Al5E Ru3A 68.20(7) . .
Al6D Al5E Ru3A 72.3(5) . .
Al6D Al5E Ru3A 138.7(6) 6_455 .
Al5F Al5E Ru3A 68.20(8) . 6_455
Al6D Al5E Ru3A 138.7(6) . 6_455
Al6D Al5E Ru3A 72.3(5) 6_455 6_455
Ru3A Al5E Ru3A 136.40(15) . 6_455
Al5F Al5E Al6C 126.2(3) . 8_455
Al6D Al5E Al6C 69.0(7) . 8_455
Al6D Al5E Al6C 69.3(7) 6_455 8_455
Ru3A Al5E Al6C 138.0(4) . 8_455
Ru3A Al5E Al6C 72.3(4) 6_455 8_455
Al5F Al5E Al6C 126.2(3) . 3
Al6D Al5E Al6C 69.3(7) . 3
Al6D Al5E Al6C 69.0(7) 6_455 3
Ru3A Al5E Al6C 72.3(4) . 3
Ru3A Al5E Al6C 138.0(4) 6_455 3
Al6C Al5E Al6C 107.5(6) 8_455 3
Al5F Al5E Al6A 127.77(7) . 6_455
Al6D Al5E Al6A 102.1(5) . 6_455
Al6D Al5E Al6A 18.7(6) 6_455 6_455
Ru3A Al5E Al6A 155.86(11) . 6_455
Ru3A Al5E Al6A 62.76(5) 6_455 6_455
Al6C Al5E Al6A 52.1(4) 8_455 6_455
Al6C Al5E Al6A 83.7(4) 3 6_455
Al5F Al5E Al6A 127.77(7) . .
Al6D Al5E Al6A 18.7(6) . .
Al6D Al5E Al6A 102.1(5) 6_455 .
Ru3A Al5E Al6A 62.76(5) . .
Ru3A Al5E Al6A 155.86(11) 6_455 .
Al6C Al5E Al6A 83.7(4) 8_455 .
Al6C Al5E Al6A 52.1(4) 3 .
Al6A Al5E Al6A 104.46(15) 6_455 .
Al5F Al5E Al6E 132.6(8) . .
Al6D Al5E Al6E 39.7(13) . .
Al6D Al5E Al6E 87.3(9) 6_455 .
Ru3A Al5E Al6E 109.3(11) . .
Ru3A Al5E Al6E 99.9(12) 6_455 .
Al6C Al5E Al6E 29.6(13) 8_455 .
Al6C Al5E Al6E 94.0(11) 3 .
Al6A Al5E Al6E 74.3(9) 6_455 .
Al6A Al5E Al6E 56.0(12) . .
Al5F Al5E Al6E 132.6(8) . 6_455
Al6D Al5E Al6E 87.3(9) . 6_455
Al6D Al5E Al6E 39.7(13) 6_455 6_455
Ru3A Al5E Al6E 99.9(12) . 6_455
Ru3A Al5E Al6E 109.3(11) 6_455 6_455
Al6C Al5E Al6E 94.0(11) 8_455 6_455
Al6C Al5E Al6E 29.6(13) 3 6_455
Al6A Al5E Al6E 56.0(12) 6_455 6_455
Al6A Al5E Al6E 74.3(9) . 6_455
Al6E Al5E Al6E 94.8(15) . 6_455
Al5F Al5E Ru1A 180.000(13) . .
Al6D Al5E Ru1A 53.0(4) . .
Al6D Al5E Ru1A 53.0(4) 6_455 .
Ru3A Al5E Ru1A 111.80(8) . .
Ru3A Al5E Ru1A 111.80(8) 6_455 .
Al6C Al5E Ru1A 53.8(3) 8_455 .
Al6C Al5E Ru1A 53.8(3) 3 .
Al6A Al5E Ru1A 52.23(7) 6_455 .
Al6A Al5E Ru1A 52.23(7) . .
Al6E Al5E Ru1A 47.4(8) . .
Al6E Al5E Ru1A 47.4(8) 6_455 .
Al5E Al5F Ru3A 96(4) . .
Al5E Al5F Ru3A 96(4) . 6_455
Ru3A Al5F Ru3A 167(8) . 6_455
Al5E Al5F Al6M 148(2) . 10
Ru3A Al5F Al6M 99(5) . 10
Ru3A Al5F Al6M 70(3) 6_455 10
Al5E Al5F Al6M 148(2) . 13
Ru3A Al5F Al6M 70(3) . 13
Ru3A Al5F Al6M 99(5) 6_455 13
Al6M Al5F Al6M 63(4) 10 13
Al5E Al5F Al6L 145(2) . 10
Ru3A Al5F Al6L 62(2) . 10
Ru3A Al5F Al6L 106(5) 6_455 10
Al6M Al5F Al6L 37(2) 10 10
Al6M Al5F Al6L 54(3) 13 10
Al5E Al5F Al6L 145(2) . 13
Ru3A Al5F Al6L 106(5) . 13
Ru3A Al5F Al6L 62(2) 6_455 13
Al6M Al5F Al6L 54(3) 10 13
Al6M Al5F Al6L 37(2) 13 13
Al6L Al5F Al6L 70(4) 10 13
Al5E Al5F Al6H 144(2) . 10
Ru3A Al5F Al6H 109(5) . 10
Ru3A Al5F Al6H 60(2) 6_455 10
Al6M Al5F Al6H 10.0(11) 10 10
Al6M Al5F Al6H 67(4) 13 10
Al6L Al5F Al6H 47(2) 10 10
Al6L Al5F Al6H 50(3) 13 10
Al5E Al5F Al6H 144(2) . 13
Ru3A Al5F Al6H 60(2) . 13
Ru3A Al5F Al6H 109(5) 6_455 13
Al6M Al5F Al6H 67(4) 10 13
Al6M Al5F Al6H 10.0(11) 13 13
Al6L Al5F Al6H 50(3) 10 13
Al6L Al5F Al6H 47(2) 13 13
Al6H Al5F Al6H 71(4) 10 13
Al5E Al5F Al4C 94(3) . 6_455
Ru3A Al5F Al4C 59.5(4) . 6_455
Ru3A Al5F Al4C 119.4(12) 6_455 6_455
Al6M Al5F Al4C 70(2) 10 6_455
Al6M Al5F Al4C 102(4) 13 6_455
Al6L Al5F Al4C 51.4(14) 10 6_455
Al6L Al5F Al4C 120(5) 13 6_455
Al6H Al5F Al4C 78(2) 10 6_455
Al6H Al5F Al4C 95(3) 13 6_455
Al5E Al5F Al4C 94(3) . .
Ru3A Al5F Al4C 119.4(12) . .
Ru3A Al5F Al4C 59.5(4) 6_455 .
Al6M Al5F Al4C 102(4) 10 .
Al6M Al5F Al4C 70(2) 13 .
Al6L Al5F Al4C 120(5) 10 .
Al6L Al5F Al4C 51.4(14) 13 .
Al6H Al5F Al4C 95(3) 10 .
Al6H Al5F Al4C 78(2) 13 .
Al4C Al5F Al4C 171(7) 6_455 .
Al5E Al5F Al4B 92(3) . .
Ru3A Al5F Al4B 58.1(3) . .
Ru3A Al5F Al4B 121.3(10) 6_455 .
Al6M Al5F Al4B 119(5) 10 .
Al6M Al5F Al4B 55.8(14) 13 .
Al6L Al5F Al4B 98(3) 10 .
Al6L Al5F Al4B 78(2) 13 .
Al6H Al5F Al4B 122(5) 10 .
Al6H Al5F Al4B 53.1(14) 13 .
Al4C Al5F Al4B 117.5(7) 6_455 .
Al4C Al5F Al4B 62.0(2) . .
Al6F Al6A Al6D 163(3) . .
Al6F Al6A Al6G 93(4) . .
Al6D Al6A Al6G 77(3) . .
Al6F Al6A Al5D 27(3) . .
Al6D Al6A Al5D 149.2(13) . .
Al6G Al6A Al5D 72(3) . .
Al6F Al6A Al6F 40(4) . 3
Al6D Al6A Al6F 125.2(16) . 3
Al6G Al6A Al6F 54(3) . 3
Al5D Al6A Al6F 31.2(16) . 3
Al6F Al6A Al6C 52(3) . 3
Al6D Al6A Al6C 120.8(13) . 3
Al6G Al6A Al6C 118(3) . 3
Al5D Al6A Al6C 77.3(7) . 3
Al6F Al6A Al6C 72.4(13) 3 3
Al6F Al6A Ru1A 87(3) . .
Al6D Al6A Ru1A 76.4(13) . .
Al6G Al6A Ru1A 68(3) . .
Al5D Al6A Ru1A 94.2(11) . .
Al6F Al6A Ru1A 64.5(13) 3 .
Al6C Al6A Ru1A 61.8(4) 3 .
Al6F Al6A Al4A 95(3) . 2
Al6D Al6A Al4A 102.4(13) . 2
Al6G Al6A Al4A 116(3) . 2
Al5D Al6A Al4A 88.7(11) . 2
Al6F Al6A Al4A 118.8(13) 3 2
Al6C Al6A Al4A 116.4(4) 3 2
Ru1A Al6A Al4A 176.04(11) . 2
Al6F Al6A Al6G 32(3) . 3
Al6D Al6A Al6G 132(2) . 3
Al6G Al6A Al6G 86(4) . 3
Al5D Al6A Al6G 49.5(18) . 3
Al6F Al6A Al6G 37(2) 3 3
Al6C Al6A Al6G 35.1(16) 3 3
Ru1A Al6A Al6G 55.3(16) . 3
Al4A Al6A Al6G 125.6(16) 2 3
Al6F Al6A Al6E 139(3) . .
Al6D Al6A Al6E 23.3(15) . .
Al6G Al6A Al6E 67(3) . .
Al5D Al6A Al6E 134.8(12) . .
Al6F Al6A Al6E 105.4(14) 3 .
Al6C Al6A Al6E 105.7(9) 3 .
Ru1A Al6A Al6E 53.5(8) . .
Al4A Al6A Al6E 125.6(8) 2 .
Al6G Al6A Al6E 108.8(18) 3 .
Al6F Al6A Ru3D 87(3) . .
Al6D Al6A Ru3D 99.0(13) . .
Al6G Al6A Ru3D 56(3) . .
Al5D Al6A Ru3D 61.2(6) . .
Al6F Al6A Ru3D 74.4(13) 3 .
Al6C Al6A Ru3D 138.2(4) 3 .
Ru1A Al6A Ru3D 122.84(8) . .
Al4A Al6A Ru3D 60.98(6) 2 .
Al6G Al6A Ru3D 108.5(16) 3 .
Al6E Al6A Ru3D 107.0(8) . .
Al6F Al6A Al6C 85(3) . .
Al6D Al6A Al6C 82.4(13) . .
Al6G Al6A Al6C 13(3) . .
Al5D Al6A Al6C 68.2(8) . .
Al6F Al6A Al6C 44.6(11) 3 .
Al6C Al6A Al6C 104.7(4) 3 .
Ru1A Al6A Al6C 57.0(3) . .
Al4A Al6A Al6C 126.8(3) 2 .
Al6G Al6A Al6C 74.2(17) 3 .
Al6E Al6A Al6C 67.5(9) . .
Ru3D Al6A Al6C 65.9(3) . .
Al6E Al6B Al6C 136(4) . 8_455
Al6E Al6B Al6G 120(4) . 8_455
Al6C Al6B Al6G 71(3) 8_455 8_455
Al6E Al6B Al5B 44(3) . .
Al6C Al6B Al5B 164.2(13) 8_455 .
Al6G Al6B Al5B 96(3) 8_455 .
Al6E Al6B Al6E 50(4) . 8_455
Al6C Al6B Al6E 133.3(16) 8_455 8_455
Al6G Al6B Al6E 73(3) 8_455 8_455
Al5B Al6B Al6E 31.0(13) . 8_455
Al6E Al6B Ru3C 65(3) . .
Al6C Al6B Ru3C 124.6(11) 8_455 .
Al6G Al6B Ru3C 154(3) 8_455 .
Al5B Al6B Ru3C 70.9(7) . .
Al6E Al6B Ru3C 100.1(13) 8_455 .
Al6E Al6B Ru1A 68(3) . .
Al6C Al6B Ru1A 81.7(11) 8_455 .
Al6G Al6B Ru1A 66(3) 8_455 .
Al5B Al6B Ru1A 85.0(9) . .
Al6E Al6B Ru1A 56.6(9) 8_455 .
Ru3C Al6B Ru1A 131.2(6) . .
Al6E Al6B Al6D 24(3) . .
Al6C Al6B Al6D 111.5(12) 8_455 .
Al6G Al6B Al6D 123(3) 8_455 .
Al5B Al6B Al6D 67.7(6) . .
Al6E Al6B Al6D 66.0(13) 8_455 .
Ru3C Al6B Al6D 73.1(8) . .
Ru1A Al6B Al6D 58.4(5) . .
Al6E Al6B Al6D 93(3) . 8_455
Al6C Al6B Al6D 98.1(12) 8_455 8_455
Al6G Al6B Al6D 29(3) 8_455 8_455
Al5B Al6B Al6D 67.5(8) . 8_455
Al6E Al6B Al6D 44.3(14) 8_455 8_455
Ru3C Al6B Al6D 136.1(7) . 8_455
Ru1A Al6B Al6D 58.3(4) . 8_455
Al6D Al6B Al6D 103.0(6) . 8_455
Al6E Al6B Al4E 121(3) . 8_455
Al6C Al6B Al4E 97.2(12) 8_455 8_455
Al6G Al6B Al4E 97(3) 8_455 8_455
Al5B Al6B Al4E 92.9(8) . 8_455
Al6E Al6B Al4E 116.0(9) 8_455 8_455
Ru3C Al6B Al4E 63.7(6) . 8_455
Ru1A Al6B Al4E 162.29(15) . 8_455
Al6D Al6B Al4E 136.5(5) . 8_455
Al6D Al6B Al4E 104.6(4) 8_455 8_455
Al6E Al6B Al6F 128(3) . 6_455
Al6C Al6B Al6F 28.9(15) 8_455 6_455
Al6G Al6B Al6F 46(3) 8_455 6_455
Al5B Al6B Al6F 135.4(12) . 6_455
Al6E Al6B Al6F 105.3(15) 8_455 6_455
Ru3C Al6B Al6F 153.4(11) . 6_455
Ru1A Al6B Al6F 61.1(10) . 6_455
Al6D Al6B Al6F 110.1(14) . 6_455
Al6D Al6B Al6F 70.1(11) 8_455 6_455
Al4E Al6B Al6F 110.6(12) 8_455 6_455
Al6E Al6B Ru3B 67(3) . .
Al6C Al6B Ru3B 124.5(11) 8_455 .
Al6G Al6B Ru3B 151(3) 8_455 .
Al5B Al6B Ru3B 71.1(7) . .
Al6E Al6B Ru3B 100.9(12) 8_455 .
Ru3C Al6B Ru3B 3.3(5) . .
Ru1A Al6B Ru3B 134.3(2) . .
Al6D Al6B Ru3B 76.3(5) . .
Al6D Al6B Ru3B 135.0(6) 8_455 .
Al4E Al6B Ru3B 60.37(11) 8_455 .
Al6F Al6B Ru3B 153.4(10) 6_455 .
Al6B Al6C Al6E 22(2) 8_455 8_455
Al6B Al6C Al6G 79(3) 8_455 .
Al6E Al6C Al6G 89(3) 8_455 .
Al6B Al6C Al6F 140(2) 8_455 3
Al6E Al6C Al6F 135(2) 8_455 3
Al6G Al6C Al6F 65(3) . 3
Al6B Al6C Al6A 141.6(13) 8_455 3
Al6E Al6C Al6A 127.2(19) 8_455 3
Al6G Al6C Al6A 79(3) . 3
Al6F Al6C Al6A 19.4(19) 3 3
Al6B Al6C Al5B 10.9(9) 8_455 .
Al6E Al6C Al5B 22.5(18) 8_455 .
Al6G Al6C Al5B 70(3) . .
Al6F Al6C Al5B 129.2(16) 3 .
Al6A Al6C Al5B 131.3(8) 3 .
Al6B Al6C Ru1A 80.4(10) 8_455 .
Al6E Al6C Ru1A 66.1(18) 8_455 .
Al6G Al6C Ru1A 66(3) . .
Al6F Al6C Ru1A 69.8(14) 3 .
Al6A Al6C Ru1A 61.9(4) 3 .
Al5B Al6C Ru1A 71.3(7) . .
Al6B Al6C Al5E 107.3(12) 8_455 3
Al6E Al6C Al5E 86.4(19) 8_455 3
Al6G Al6C Al5E 134(3) . 3
Al6F Al6C Al5E 87(2) 3 3
Al6A Al6C Al5E 67.9(5) 3 3
Al5B Al6C Al5E 108.4(6) . 3
Ru1A Al6C Al5E 69.6(4) . 3
Al6B Al6C Al4D 136.0(15) 8_455 .
Al6E Al6C Al4D 154.9(19) 8_455 .
Al6G Al6C Al4D 97(3) . .
Al6F Al6C Al4D 68.4(14) 3 .
Al6A Al6C Al4D 77.9(6) 3 .
Al5B Al6C Al4D 141.1(9) . .
Ru1A Al6C Al4D 138.2(8) . .
Al5E Al6C Al4D 106.7(7) 3 .
Al6B Al6C Al4C 96.9(12) 8_455 8_455
Al6E Al6C Al4C 96.1(17) 8_455 8_455
Al6G Al6C Al4C 156(3) . 8_455
Al6F Al6C Al4C 123.1(17) 3 8_455
Al6A Al6C Al4C 115.1(8) 3 8_455
Al5B Al6C Al4C 107.6(8) . 8_455
Ru1A Al6C Al4C 136.5(6) . 8_455
Al5E Al6C Al4C 69.9(4) 3 8_455
Al4D Al6C Al4C 69.7(4) . 8_455
Al6B Al6C Al5D 124.3(14) 8_455 .
Al6E Al6C Al5D 130.7(18) 8_455 .
Al6G Al6C Al5D 45(3) . .
Al6F Al6C Al5D 24.6(19) 3 .
Al6A Al6C Al5D 43.7(5) 3 .
Al5B Al6C Al5D 115.2(7) . .
Ru1A Al6C Al5D 77.6(9) . .
Al5E Al6C Al5D 111.6(8) 3 .
Al4D Al6C Al5D 65.0(8) . .
Al4C Al6C Al5D 133.0(10) 8_455 .
Al6B Al6C Al6A 84.4(11) 8_455 .
Al6E Al6C Al6A 90.1(16) 8_455 .
Al6G Al6C Al6A 12(3) . .
Al6F Al6C Al6A 57.3(17) 3 .
Al6A Al6C Al6A 69.6(4) 3 .
Al5B Al6C Al6A 74.5(6) . .
Ru1A Al6C Al6A 57.0(3) . .
Al5E Al6C Al6A 122.6(6) 3 .
Al4D Al6C Al6A 100.0(5) . .
Al4C Al6C Al6A 166.5(6) 8_455 .
Al5D Al6C Al6A 41.1(5) . .
Al6A Al6D Al6G 65(3) . .
Al6A Al6D Al6F 8.4(16) . .
Al6G Al6D Al6F 60(4) . .
Al6A Al6D Al6E 146(2) . .
Al6G Al6D Al6E 96(3) . .
Al6F Al6D Al6E 137(2) . .
Al6A Al6D Ru1A 82.9(13) . .
Al6G Al6D Ru1A 69(3) . .
Al6F Al6D Ru1A 74.8(17) . .
Al6E Al6D Ru1A 63.4(13) . .
Al6A Al6D Al5B 135.2(16) . .
Al6G Al6D Al5B 72(3) . .
Al6F Al6D Al5B 128.8(19) . .
Al6E Al6D Al5B 30.8(13) . .
Ru1A Al6D Al5B 72.4(8) . .
Al6A Al6D Al6B 142.7(16) . .
Al6G Al6D Al6B 102(3) . .
Al6F Al6D Al6B 134.7(18) . .
Al6E Al6D Al6B 9.6(12) . .
Ru1A Al6D Al6B 60.0(5) . .
Al5B Al6D Al6B 40.3(5) . .
Al6A Al6D Al6B 95.1(14) . 8_455
Al6G Al6D Al6B 32(3) . 8_455
Al6F Al6D Al6B 89.1(19) . 8_455
Al6E Al6D Al6B 64.0(14) . 8_455
Ru1A Al6D Al6B 60.0(4) . 8_455
Al5B Al6D Al6B 40.2(4) . 8_455
Al6B Al6D Al6B 71.0(6) . 8_455
Al6A Al6D Al5E 95.4(14) . .
Al6G Al6D Al5E 137(3) . .
Al6F Al6D Al5E 94.5(17) . .
Al6E Al6D Al5E 79.8(14) . .
Ru1A Al6D Al5E 71.2(5) . .
Al5B Al6D Al5E 110.4(10) . .
Al6B Al6D Al5E 70.2(6) . .
Al6B Al6D Al5E 128.1(9) 8_455 .
Al6A Al6D Al4B 116.1(16) . .
Al6G Al6D Al4B 150(3) . .
Al6F Al6D Al4B 123.8(18) . .
Al6E Al6D Al4B 95.0(15) . .
Ru1A Al6D Al4B 140.5(10) . .
Al5B Al6D Al4B 106.5(10) . .
Al6B Al6D Al4B 92.9(8) . .
Al6B Al6D Al4B 142.0(10) 8_455 .
Al5E Al6D Al4B 72.7(5) . .
Al6A Al6D Al4F 113.6(16) . .
Al6G Al6D Al4F 86(3) . .
Al6F Al6D Al4F 118.7(18) . .
Al6E Al6D Al4F 91.5(14) . .
Ru1A Al6D Al4F 141.2(9) . .
Al5B Al6D Al4F 71.7(8) . .
Al6B Al6D Al4F 99.3(9) . .
Al6B Al6D Al4F 83.0(6) 8_455 .
Al5E Al6D Al4F 136.3(9) . .
Al4B Al6D Al4F 65.5(5) . .
Al6A Al6D Al6E 107.6(17) . 8_455
Al6G Al6D Al6E 48(3) . 8_455
Al6F Al6D Al6E 101(2) . 8_455
Al6E Al6D Al6E 48(2) . 8_455
Ru1A Al6D Al6E 53.5(11) . 8_455
Al5B Al6D Al6E 28.4(9) . 8_455
Al6B Al6D Al6E 54.7(13) . 8_455
Al6B Al6D Al6E 16.3(11) 8_455 8_455
Al5E Al6D Al6E 114.9(15) . 8_455
Al4B Al6D Al6E 134.9(13) . 8_455
Al4F Al6D Al6E 87.7(12) . 8_455
Al6B Al6E Al5B 112(5) . .
Al6B Al6E Al6C 22.5(18) . 8_455
Al5B Al6E Al6C 132(4) . 8_455
Al6B Al6E Al6D 146(4) . .
Al5B Al6E Al6D 101(3) . .
Al6C Al6E Al6D 124(2) 8_455 .
Al6B Al6E Al6E 113(5) . 8_455
Al5B Al6E Al6E 39(2) . 8_455
Al6C Al6E Al6E 121(4) 8_455 8_455
Al6D Al6E Al6E 88(4) . 8_455
Al6B Al6E Al6G 41(3) . 8_455
Al5B Al6E Al6G 91(3) . 8_455
Al6C Al6E Al6G 47(2) 8_455 8_455
Al6D Al6E Al6G 135(3) . 8_455
Al6E Al6E Al6G 75(3) 8_455 8_455
Al6B Al6E Ru3C 98(4) . .
Al5B Al6E Ru3C 85(2) . .
Al6C Al6E Ru3C 106(3) 8_455 .
Al6D Al6E Ru3C 92(2) . .
Al6E Al6E Ru3C 122.5(18) 8_455 .
Al6G Al6E Ru3C 132(4) 8_455 .
Al6B Al6E Ru1A 94(3) . .
Al5B Al6E Ru1A 103(2) . .
Al6C Al6E Ru1A 79.9(17) 8_455 .
Al6D Al6E Ru1A 70.7(17) . .
Al6E Al6E Ru1A 64.5(9) 8_455 .
Al6G Al6E Ru1A 65(2) 8_455 .
Ru3C Al6E Ru1A 162(3) . .
Al6B Al6E Al6B 130(4) . 8_455
Al5B Al6E Al6B 43.6(18) . 8_455
Al6C Al6E Al6B 133(2) 8_455 8_455
Al6D Al6E Al6B 71.7(19) . 8_455
Al6E Al6E Al6B 17(2) 8_455 8_455
Al6G Al6E Al6B 90(2) 8_455 8_455
Ru3C Al6E Al6B 117.5(18) . 8_455
Ru1A Al6E Al6B 63.7(11) . 8_455
Al6B Al6E Al6G 152(4) . .
Al5B Al6E Al6G 73(3) . .
Al6C Al6E Al6G 137(3) 8_455 .
Al6D Al6E Al6G 35(2) . .
Al6E Al6E Al6G 53(3) 8_455 .
Al6G Al6E Al6G 115(3) 8_455 .
Ru3C Al6E Al6G 110(3) . .
Ru1A Al6E Al6G 59(2) . .
Al6B Al6E Al6G 37.1(19) 8_455 .
Al6B Al6E Ru3B 96(4) . .
Al5B Al6E Ru3B 84(2) . .
Al6C Al6E Ru3B 106(2) 8_455 .
Al6D Al6E Ru3B 94.4(18) . .
Al6E Al6E Ru3B 121.4(15) 8_455 .
Al6G Al6E Ru3B 130(3) 8_455 .
Ru3C Al6E Ru3B 2.7(5) . .
Ru1A Al6E Ru3B 164(3) . .
Al6B Al6E Ru3B 117.3(17) 8_455 .
Al6G Al6E Ru3B 111(3) . .
Al6B Al6E Al6A 142(4) . .
Al5B Al6E Al6A 101(3) . .
Al6C Al6E Al6A 120(2) 8_455 .
Al6D Al6E Al6A 10.9(8) . .
Al6E Al6E Al6A 82(3) 8_455 .
Al6G Al6E Al6A 125(3) 8_455 .
Ru3C Al6E Al6A 102.8(19) . .
Ru1A Al6E Al6A 60.0(13) . .
Al6B Al6E Al6A 66.0(15) 8_455 .
Al6G Al6E Al6A 29.3(18) . .
Ru3B Al6E Al6A 105.3(18) . .
Al6A Al6F Al5D 136(5) . .
Al6A Al6F Al6G 56(4) . .
Al5D Al6F Al6G 87(4) . .
Al6A Al6F Al6D 9.1(17) . .
Al5D Al6F Al6D 135(3) . .
Al6G Al6F Al6D 51(3) . .
Al6A Al6F Al6F 122(4) . 3
Al5D Al6F Al6F 42(3) . 3
Al6G Al6F Al6F 68(4) . 3
Al6D Al6F Al6F 115(3) . 3
Al6A Al6F Al6G 135(5) . 3
Al5D Al6F Al6G 74(4) . 3
Al6G Al6F Al6G 106(4) . 3
Al6D Al6F Al6G 126(4) . 3
Al6F Al6F Al6G 51(4) 3 3
Al6A Al6F Al6C 109(4) . 3
Al5D Al6F Al6C 113(4) . 3
Al6G Al6F Al6C 128(4) . 3
Al6D Al6F Al6C 106(3) . 3
Al6F Al6F Al6C 95(4) 3 3
Al6G Al6F Al6C 45(2) 3 3
Al6A Al6F Al6A 127(4) . 3
Al5D Al6F Al6A 54(3) . 3
Al6G Al6F Al6A 78(3) . 3
Al6D Al6F Al6A 118(2) . 3
Al6F Al6F Al6A 17(2) 3 3
Al6G Al6F Al6A 34(2) 3 3
Al6C Al6F Al6A 78.1(19) 3 3
Al6A Al6F Al5C 129(4) . 6_455
Al5D Al6F Al5C 27(2) . 6_455
Al6G Al6F Al5C 101(3) . 6_455
Al6D Al6F Al5C 135(2) . 6_455
Al6F Al6F Al5C 69.6(11) 3 6_455
Al6G Al6F Al5C 93(3) 3 6_455
Al6C Al6F Al5C 119(3) 3 6_455
Al6A Al6F Al5C 79.9(18) 3 6_455
Al6A Al6F Ru1A 75(3) . .
Al5D Al6F Ru1A 112(3) . .
Al6G Al6F Ru1A 63(3) . .
Al6D Al6F Ru1A 66.0(18) . .
Al6F Al6F Ru1A 69.7(13) 3 .
Al6G Al6F Ru1A 61(3) 3 .
Al6C Al6F Ru1A 65.0(13) 3 .
Al6A Al6F Ru1A 60.7(11) 3 .
Al5C Al6F Ru1A 139(2) 6_455 .
Al6A Al6F Al6B 112(4) . 6_455
Al5D Al6F Al6B 108(3) . 6_455
Al6G Al6F Al6B 120(3) . 6_455
Al6D Al6F Al6B 107(2) . 6_455
Al6F Al6F Al6B 85(3) 3 6_455
Al6G Al6F Al6B 36(2) 3 6_455
Al6C Al6F Al6B 11.1(7) 3 6_455
Al6A Al6F Al6B 67.7(13) 3 6_455
Al5C Al6F Al6B 119(2) 6_455 6_455
Ru1A Al6F Al6B 57.4(9) . 6_455
Al6A Al6F Al4D 121(4) . 3
Al5D Al6F Al4D 88(3) . 3
Al6G Al6F Al4D 164(4) . 3
Al6D Al6F Al4D 128(3) . 3
Al6F Al6F Al4D 117(3) 3 3
Al6G Al6F Al4D 87(3) 3 3
Al6C Al6F Al4D 67.5(14) 3 3
Al6A Al6F Al4D 111(2) 3 3
Al5C Al6F Al4D 68.8(13) 6_455 3
Ru1A Al6F Al4D 132.6(17) . 3
Al6B Al6F Al4D 75.8(12) 6_455 3
Al6A Al6G Al6D 38(2) . .
Al6A Al6G Al6C 155(6) . .
Al6D Al6G Al6C 145(6) . .
Al6A Al6G Al6B 152(6) . 8_455
Al6D Al6G Al6B 119(5) . 8_455
Al6C Al6G Al6B 29.7(15) . 8_455
Al6A Al6G Al6F 32(3) . .
Al6D Al6G Al6F 69(4) . .
Al6C Al6G Al6F 130(5) . .
Al6B Al6G Al6F 152(6) 8_455 .
Al6A Al6G Al6F 92(4) . 3
Al6D Al6G Al6F 126(5) . 3
Al6C Al6G Al6F 69(3) . 3
Al6B Al6G Al6F 98(4) 8_455 3
Al6F Al6G Al6F 61(4) . 3
Al6A Al6G Al5D 68(3) . .
Al6D Al6G Al5D 106(4) . .
Al6C Al6G Al5D 102(4) . .
Al6B Al6G Al5D 131(4) 8_455 .
Al6F Al6G Al5D 39(3) . .
Al6F Al6G Al5D 37(2) 3 .
Al6A Al6G Al6E 133(5) . 8_455
Al6D Al6G Al6E 101(4) . 8_455
Al6C Al6G Al6E 44(2) . 8_455
Al6B Al6G Al6E 18.8(16) 8_455 8_455
Al6F Al6G Al6E 144(5) . 8_455
Al6F Al6G Al6E 105(4) 3 8_455
Al5D Al6G Al6E 142(4) . 8_455
Al6A Al6G Ru3D 95(4) . .
Al6D Al6G Ru3D 107(4) . .
Al6C Al6G Ru3D 103(4) . .
Al6B Al6G Ru3D 110(4) 8_455 .
Al6F Al6G Ru3D 91(4) . .
Al6F Al6G Ru3D 95(3) 3 .
Al5D Al6G Ru3D 71(3) . .
Al6E Al6G Ru3D 125(4) 8_455 .
Al6A Al6G Ru1A 81(3) . .
Al6D Al6G Ru1A 77(3) . .
Al6C Al6G Ru1A 78(3) . .
Al6B Al6G Ru1A 77(3) 8_455 .
Al6F Al6G Ru1A 80(3) . .
Al6F Al6G Ru1A 74(3) 3 .
Al5D Al6G Ru1A 98(3) . .
Al6E Al6G Ru1A 64(2) 8_455 .
Ru3D Al6G Ru1A 168(4) . .
Al6A Al6G Al5B 113(4) . .
Al6D Al6G Al5B 75(3) . .
Al6C Al6G Al5B 74(3) . .
Al6B Al6G Al5B 45.1(19) 8_455 .
Al6F Al6G Al5B 140(5) . .
Al6F Al6G Al5B 137(4) 3 .
Al5D Al6G Al5B 173(4) . .
Al6E Al6G Al5B 32.1(15) 8_455 .
Ru3D Al6G Al5B 116(3) . .
Ru1A Al6G Al5B 75(2) . .
Al6A Al6G Al6E 84(4) . .
Al6D Al6G Al6E 49(3) . .
Al6C Al6G Al6E 96(4) . .
Al6B Al6G Al6E 70(3) 8_455 .
Al6F Al6G Al6E 109(4) . .
Al6F Al6G Al6E 132(4) 3 .
Al5D Al6G Al6E 146(4) . .
Al6E Al6G Al6E 52(2) 8_455 .
Ru3D Al6G Al6E 133(3) . .
Ru1A Al6G Al6E 57.9(19) . .
Al5B Al6G Al6E 30.6(13) . .
Al6M Al6H Al6J 139(2) . .
Al6M Al6H Al6L 16(2) . .
Al6J Al6H Al6L 126.1(9) . .
Al6M Al6H Al6L 86(2) . 6
Al6J Al6H Al6L 119.4(9) . 6
Al6L Al6H Al6L 87.2(7) . 6
Al6M Al6H Al6O 113(3) . 6
Al6J Al6H Al6O 88(2) . 6
Al6L Al6H Al6O 108.7(16) . 6
Al6L Al6H Al6O 31(2) 6 6
Al6M Al6H Ru1B 78(2) . 13_556
Al6J Al6H Ru1B 86.5(7) . 13_556
Al6L Al6H Ru1B 64.3(3) . 13_556
Al6L Al6H Ru1B 62.5(3) 6 13_556
Al6O Al6H Ru1B 57.7(13) 6 13_556
Al6M Al6H Al4B 84(2) . 13
Al6J Al6H Al4B 105.6(8) . 13
Al6L Al6H Al4B 96.8(4) . 13
Al6L Al6H Al4B 120.3(4) 6 13
Al6O Al6H Al4B 135.4(14) 6 13
Ru1B Al6H Al4B 161.1(4) 13_556 13
Al6M Al6H Al6N 102(2) . 8_455
Al6J Al6H Al6N 39.0(11) . 8_455
Al6L Al6H Al6N 87.6(9) . 8_455
Al6L Al6H Al6N 118.0(10) 6 8_455
Al6O Al6H Al6N 96(2) 6 8_455
Ru1B Al6H Al6N 59.8(8) 13_556 8_455
Al4B Al6H Al6N 121.7(10) 13 8_455
Al6M Al6H Ru3A 102(2) . 13
Al6J Al6H Ru3A 117.5(9) . 13
Al6L Al6H Ru3A 116.2(6) . 13
Al6L Al6H Ru3A 64.6(3) 6 13
Al6O Al6H Ru3A 75.4(14) 6 13
Ru1B Al6H Ru3A 127.00(18) 13_556 13
Al4B Al6H Ru3A 60.49(10) 13 13
Al6N Al6H Ru3A 156.1(9) 8_455 13
Al6M Al6H Al6I 98(2) . 6
Al6J Al6H Al6I 105.9(8) . 6
Al6L Al6H Al6I 96.8(4) . 6
Al6L Al6H Al6I 13.5(4) 6 6
Al6O Al6H Al6I 17.6(19) 6 6
Ru1B Al6H Al6I 59.38(9) 13_556 6
Al4B Al6H Al6I 128.0(2) 13 6
Al6N Al6H Al6I 108.8(10) 8_455 6
Ru3A Al6H Al6I 68.46(14) 13 6
Al6M Al6H Al6I 26(2) . .
Al6J Al6H Al6I 115.1(8) . .
Al6L Al6H Al6I 11.0(3) . .
Al6L Al6H Al6I 92.7(5) 6 .
Al6O Al6H Al6I 109.7(15) 6 .
Ru1B Al6H Al6I 59.03(15) 13_556 .
Al4B Al6H Al6I 102.2(3) 13 .
Al6N Al6H Al6I 76.6(8) 8_455 .
Ru3A Al6H Al6I 127.2(4) 13 .
Al6I Al6H Al6I 100.5(3) 6 .
Al6M Al6H Al6K 45(2) . .
Al6J Al6H Al6K 95.3(9) . .
Al6L Al6H Al6K 30.8(6) . .
Al6L Al6H Al6K 104.3(5) 6 .
Al6O Al6H Al6K 112.0(14) 6 .
Ru1B Al6H Al6K 54.8(3) 13_556 .
Al4B Al6H Al6K 108.6(4) 13 .
Al6N Al6H Al6K 57.0(11) 8_455 .
Ru3A Al6H Al6K 146.9(7) 13 .
Al6I Al6H Al6K 108.4(4) 6 .
Al6I Al6H Al6K 19.8(5) . .
Al6L Al6I Al6O 131(4) . .
Al6L Al6I Al6K 128.7(14) . .
Al6O Al6I Al6K 83(4) . .
Al6L Al6I Al6N 122.8(16) . .
Al6O Al6I Al6N 87(4) . .
Al6K Al6I Al6N 6.0(16) . .
Al6L Al6I Al6M 34.1(12) . .
Al6O Al6I Al6M 134(4) . .
Al6K Al6I Al6M 94.7(12) . .
Al6N Al6I Al6M 88.8(14) . .
Al6L Al6I Ru1B 81.1(10) . 13_556
Al6O Al6I Ru1B 73(4) . 13_556
Al6K Al6I Ru1B 73.5(10) . 13_556
Al6N Al6I Ru1B 71.7(12) . 13_556
Al6M Al6I Ru1B 63.2(7) . 13_556
Al6L Al6I Al4A 110.6(11) . .
Al6O Al6I Al4A 74(4) . .
Al6K Al6I Al4A 116.5(10) . .
Al6N Al6I Al4A 121.4(12) . .
Al6M Al6I Al4A 142.2(8) . .
Ru1B Al6I Al4A 143.31(15) 13_556 .
Al6L Al6I Al5A 105.1(10) . .
Al6O Al6I Al5A 103(4) . .
Al6K Al6I Al5A 23.8(10) . .
Al6N Al6I Al5A 17.8(12) . .
Al6M Al6I Al5A 71.5(7) . .
Ru1B Al6I Al5A 68.23(9) 13_556 .
Al4A Al6I Al5A 134.7(2) . .
Al6L Al6I Al6H 57.4(10) . 6
Al6O Al6I Al6H 73(4) . 6
Al6K Al6I Al6H 131.1(10) . 6
Al6N Al6I Al6H 130.4(12) . 6
Al6M Al6I Al6H 74.9(7) . 6
Ru1B Al6I Al6H 59.02(11) 13_556 6
Al4A Al6I Al6H 97.03(18) . 6
Al5A Al6I Al6H 125.90(17) . 6
Al6L Al6I Al5C 125.8(10) . 5_545
Al6O Al6I Al5C 5(4) . 5_545
Al6K Al6I Al5C 86.9(10) . 5_545
Al6N Al6I Al5C 91.7(12) . 5_545
Al6M Al6I Al5C 131.7(6) . 5_545
Ru1B Al6I Al5C 71.26(11) 13_556 5_545
Al4A Al6I Al5C 74.11(13) . 5_545
Al5A Al6I Al5C 106.2(2) . 5_545
Al6H Al6I Al5C 68.4(2) 6 5_545
Al6L Al6I Al6H 40.4(10) . .
Al6O Al6I Al6H 131(4) . .
Al6K Al6I Al6H 88.7(10) . .
Al6N Al6I Al6H 82.8(12) . .
Al6M Al6I Al6H 6.6(7) . .
Ru1B Al6I Al6H 58.67(12) 13_556 .
Al4A Al6I Al6H 148.6(3) . .
Al5A Al6I Al6H 65.77(19) . .
Al6H Al6I Al6H 77.0(4) 6 .
Al5C Al6I Al6H 128.83(14) 5_545 .
Al6L Al6I Al4C 61.6(10) . 13
Al6O Al6I Al4C 140(4) . 13
Al6K Al6I Al4C 120.9(10) . 13
Al6N Al6I Al4C 118.6(12) . 13
Al6M Al6I Al4C 79.1(7) . 13
Ru1B Al6I Al4C 141.1(3) 13_556 13
Al4A Al6I Al4C 66.97(8) . 13
Al5A Al6I Al4C 109.55(12) . 13
Al6H Al6I Al4C 104.1(3) 6 13
Al5C Al6I Al4C 139.21(12) 5_545 13
Al6H Al6I Al4C 84.4(2) . 13
Al6H Al6J Al6M 20.1(14) . .
Al6H Al6J Al6N 131.2(13) . 8_455
Al6M Al6J Al6N 112.4(18) . 8_455
Al6H Al6J Al6K 135.4(9) . 8_455
Al6M Al6J Al6K 119.7(15) . 8_455
Al6N Al6J Al6K 15.6(10) 8_455 8_455
Al6H Al6J Al4E 130.8(9) . 8_455
Al6M Al6J Al4E 124.6(13) . 8_455
Al6N Al6J Al4E 72.3(10) 8_455 8_455
Al6K Al6J Al4E 80.0(6) 8_455 8_455
Al6H Al6J Al6O 78(2) . 6
Al6M Al6J Al6O 90(2) . 6
Al6N Al6J Al6O 106.2(19) 8_455 6
Al6K Al6J Al6O 91.9(16) 8_455 6
Al4E Al6J Al6O 143.9(18) 8_455 6
Al6H Al6J Ru1B 80.4(7) . 13_556
Al6M Al6J Ru1B 73.2(12) . 13_556
Al6N Al6J Ru1B 64.7(10) 8_455 13_556
Al6K Al6J Ru1B 58.8(4) 8_455 13_556
Al4E Al6J Ru1B 137.0(5) 8_455 13_556
Al6O Al6J Ru1B 56.7(13) 6 13_556
Al6H Al6J Al6L 43.3(8) . .
Al6M Al6J Al6L 24.0(16) . .
Al6N Al6J Al6L 88.4(11) 8_455 .
Al6K Al6J Al6L 96.2(6) 8_455 .
Al4E Al6J Al6L 119.7(4) 8_455 .
Al6O Al6J Al6L 96.1(17) 6 .
Ru1B Al6J Al6L 59.0(3) 13_556 .
Al6H Al6J Al5A 109.6(9) . .
Al6M Al6J Al5A 89.6(15) . .
Al6N Al6J Al5A 26.9(12) 8_455 .
Al6K Al6J Al5A 41.5(5) 8_455 .
Al4E Al6J Al5A 72.9(3) 8_455 .
Al6O Al6J Al5A 122.2(13) 6 .
Ru1B Al6J Al5A 68.07(19) 13_556 .
Al6L Al6J Al5A 66.7(4) . .
Al6H Al6J Al5C 119.8(8) . 2_565
Al6M Al6J Al5C 130.8(12) . 2_565
Al6N Al6J Al5C 81.1(13) 8_455 2_565
Al6K Al6J Al5C 65.7(6) 8_455 2_565
Al4E Al6J Al5C 104.7(5) 8_455 2_565
Al6O Al6J Al5C 41.6(18) 6 2_565
Ru1B Al6J Al5C 71.15(19) 13_556 2_565
Al6L Al6J Al5C 128.5(4) . 2_565
Al5A Al6J Al5C 106.9(4) . 2_565
Al6H Al6J Al4D 109.0(9) . 7
Al6M Al6J Al4D 127.1(15) . 7
Al6N Al6J Al4D 119.8(11) 8_455 7
Al6K Al6J Al4D 112.9(7) 8_455 7
Al4E Al6J Al4D 68.0(2) 8_455 7
Al6O Al6J Al4D 83.4(14) 6 7
Ru1B Al6J Al4D 137.0(3) 13_556 7
Al6L Al6J Al4D 150.9(7) . 7
Al5A Al6J Al4D 137.1(6) . 7
Al5C Al6J Al4D 67.9(2) 2_565 7
Al6H Al6J Al6L 49.6(8) . 6
Al6M Al6J Al6L 62.0(14) . 6
Al6N Al6J Al6L 121.2(11) 8_455 6
Al6K Al6J Al6L 110.9(6) 8_455 6
Al4E Al6J Al6L 163.3(4) 8_455 6
Al6O Al6J Al6L 28.9(19) 6 6
Ru1B Al6J Al6L 57.8(3) 13_556 6
Al6L Al6J Al6L 72.9(7) . 6
Al5A Al6J Al6L 123.7(4) . 6
Al5C Al6J Al6L 70.5(5) 2_565 6
Al4D Al6J Al6L 95.6(4) 7 6
Al6N Al6K Al6I 166(4) . .
Al6N Al6K Al6O 148(5) . .
Al6I Al6K Al6O 43(4) . .
Al6N Al6K Al6L 145(4) . .
Al6I Al6K Al6L 20.5(6) . .
Al6O Al6K Al6L 59(4) . .
Al6N Al6K Al5A 22(3) . .
Al6I Al6K Al5A 143.8(14) . .
Al6O Al6K Al5A 158(3) . .
Al6L Al6K Al5A 123.5(11) . .
Al6N Al6K Al4F 84(3) . .
Al6I Al6K Al4F 100.4(12) . .
Al6O Al6K Al4F 109(3) . .
Al6L Al6K Al4F 108.5(10) . .
Al5A Al6K Al4F 90.7(8) . .
Al6N Al6K Al6M 104(3) . .
Al6I Al6K Al6M 62.4(13) . .
Al6O Al6K Al6M 95(4) . .
Al6L Al6K Al6M 41.9(11) . .
Al5A Al6K Al6M 82.2(11) . .
Al4F Al6K Al6M 120.2(8) . .
Al6N Al6K Al6J 59(3) . 8_455
Al6I Al6K Al6J 129.5(13) . 8_455
Al6O Al6K Al6J 89(4) . 8_455
Al6L Al6K Al6J 134.5(11) . 8_455
Al5A Al6K Al6J 74.4(8) . 8_455
Al4F Al6K Al6J 112.9(8) . 8_455
Al6M Al6K Al6J 121.6(10) . 8_455
Al6N Al6K Ru1B 91(3) . 13_556
Al6I Al6K Ru1B 84.9(11) . 13_556
Al6O Al6K Ru1B 75(3) . 13_556
Al6L Al6K Ru1B 76.2(8) . 13_556
Al5A Al6K Ru1B 84.4(7) . 13_556
Al4F Al6K Ru1B 174.6(12) . 13_556
Al6M Al6K Ru1B 61.3(7) . 13_556
Al6J Al6K Ru1B 63.6(5) 8_455 13_556
Al6N Al6K Al6N 39(3) . 8_455
Al6I Al6K Al6N 128.1(14) . 8_455
Al6O Al6K Al6N 136(3) . 8_455
Al6L Al6K Al6N 108.3(12) . 8_455
Al5A Al6K Al6N 24.0(8) . 8_455
Al4F Al6K Al6N 114.2(9) . 8_455
Al6M Al6K Al6N 67.0(12) . 8_455
Al6J Al6K Al6N 70.7(12) 8_455 8_455
Ru1B Al6K Al6N 61.1(11) 13_556 8_455
Al6N Al6K Ru3B 79(3) . .
Al6I Al6K Ru3B 90.9(11) . .
Al6O Al6K Ru3B 133(4) . .
Al6L Al6K Ru3B 78.7(8) . .
Al5A Al6K Ru3B 63.9(5) . .
Al4F Al6K Ru3B 62.5(4) . .
Al6M Al6K Ru3B 61.3(6) . .
Al6J Al6K Ru3B 137.6(10) 8_455 .
Ru1B Al6K Ru3B 116.8(6) 13_556 .
Al6N Al6K Ru3B 74.0(8) 8_455 .
Al6N Al6K Al5C 118(3) . 5_545
Al6I Al6K Al5C 73.0(11) . 5_545
Al6O Al6K Al5C 30(4) . 5_545
Al6L Al6K Al5C 87.8(10) . 5_545
Al5A Al6K Al5C 134.2(9) . 5_545
Al4F Al6K Al5C 111.6(6) . 5_545
Al6M Al6K Al5C 115.2(9) . 5_545
Al6J Al6K Al5C 60.3(4) 8_455 5_545
Ru1B Al6K Al5C 70.7(4) 13_556 5_545
Al6N Al6K Al5C 122.3(13) 8_455 5_545
Ru3B Al6K Al5C 161.9(10) . 5_545
Al6I Al6L Al6O 27(3) . .
Al6I Al6L Al6K 30.8(10) . .
Al6O Al6L Al6K 49(3) . .
Al6I Al6L Al6M 133.2(15) . .
Al6O Al6L Al6M 137(3) . .
Al6K Al6L Al6M 102.5(12) . .
Al6I Al6L Al6N 41.7(13) . .
Al6O Al6L Al6N 59(3) . .
Al6K Al6L Al6N 11.0(11) . .
Al6M Al6L Al6N 91.7(13) . .
Al6I Al6L Al6H 128.5(12) . .
Al6O Al6L Al6H 132(3) . .
Al6K Al6L Al6H 98.0(9) . .
Al6M Al6L Al6H 5.3(8) . .
Al6N Al6L Al6H 87.3(11) . .
Al6I Al6L Al6H 109.1(12) . 6
Al6O Al6L Al6H 82(3) . 6
Al6K Al6L Al6H 121.2(10) . 6
Al6M Al6L Al6H 92.7(11) . 6
Al6N Al6L Al6H 124.1(11) . 6
Al6H Al6L Al6H 92.8(7) . 6
Al6I Al6L Al6M 121.0(15) . 6
Al6O Al6L Al6M 94(3) . 6
Al6K Al6L Al6M 127.1(11) . 6
Al6M Al6L Al6M 79.3(16) . 6
Al6N Al6L Al6M 127.0(12) . 6
Al6H Al6L Al6M 79.7(13) . 6
Al6H Al6L Al6M 13.7(10) 6 6
Al6I Al6L Al4C 104.8(12) . 13
Al6O Al6L Al4C 122(3) . 13
Al6K Al6L Al4C 112.0(9) . 13
Al6M Al6L Al4C 96.7(10) . 13
Al6N Al6L Al4C 112.5(11) . 13
Al6H Al6L Al4C 101.1(6) . 13
Al6H Al6L Al4C 122.2(6) 6 13
Al6M Al6L Al4C 120.4(8) 6 13
Al6I Al6L Ru1B 84.4(10) . 13_556
Al6O Al6L Ru1B 71(3) . 13_556
Al6K Al6L Ru1B 70.4(8) . 13_556
Al6M Al6L Ru1B 69.2(9) . 13_556
Al6N Al6L Ru1B 67.0(10) . 13_556
Al6H Al6L Ru1B 64.7(3) . 13_556
Al6H Al6L Ru1B 62.9(3) 6 13_556
Al6M Al6L Ru1B 61.0(6) 6 13_556
Al4C Al6L Ru1B 165.7(7) 13 13_556
Al6I Al6L Al6J 118.0(11) . .
Al6O Al6L Al6J 124(3) . .
Al6K Al6L Al6J 87.4(9) . .
Al6M Al6L Al6J 15.3(8) . .
Al6N Al6L Al6J 76.7(11) . .
Al6H Al6L Al6J 10.6(2) . .
Al6H Al6L Al6J 98.4(6) 6 .
Al6M Al6L Al6J 86.2(12) 6 .
Al4C Al6L Al6J 105.2(6) 13 .
Ru1B Al6L Al6J 60.5(3) 13_556 .
Al6I Al6L Ru3A 110.5(13) . 10_655
Al6O Al6L Ru3A 99(3) . 10_655
Al6K Al6L Ru3A 141.1(12) . 10_655
Al6M Al6L Ru3A 116.2(12) . 10_655
Al6N Al6L Ru3A 151.6(13) . 10_655
Al6H Al6L Ru3A 120.9(8) . 10_655
Al6H Al6L Ru3A 62.8(3) 6 10_655
Al6M Al6L Ru3A 67.1(8) 6 10_655
Al4C Al6L Ru3A 62.0(3) 13 10_655
Ru1B Al6L Ru3A 125.7(5) 13_556 10_655
Al6J Al6L Ru3A 131.5(8) . 10_655
Al6H Al6M Al6J 21.0(14) . .
Al6H Al6M Al6L 159(3) . .
Al6J Al6M Al6L 140.6(19) . .
Al6H Al6M Al6I 147(3) . .
Al6J Al6M Al6I 128.1(16) . .
Al6L Al6M Al6I 12.7(5) . .
Al6H Al6M Al6L 80(3) . 6
Al6J Al6M Al6L 94(2) . 6
Al6L Al6M Al6L 100.3(15) . 6
Al6I Al6M Al6L 105.8(13) . 6
Al6H Al6M Al6K 126(3) . .
Al6J Al6M Al6K 105.4(15) . .
Al6L Al6M Al6K 35.6(10) . .
Al6I Al6M Al6K 22.9(7) . .
Al6L Al6M Al6K 115.7(12) 6 .
Al6H Al6M Ru1B 89(2) . 13_556
Al6J Al6M Ru1B 82.4(13) . 13_556
Al6L Al6M Ru1B 72.4(10) . 13_556
Al6I Al6M Ru1B 66.4(8) . 13_556
Al6L Al6M Ru1B 63.0(6) 6 13_556
Al6K Al6M Ru1B 60.2(8) . 13_556
Al6H Al6M Al5F 119(3) . 13
Al6J Al6M Al5F 140(3) . 13
Al6L Al6M Al5F 79.3(18) . 13
Al6I Al6M Al5F 91.9(19) . 13
Al6L Al6M Al5F 68.2(17) 6 13
Al6K Al6M Al5F 115(2) . 13
Ru1B Al6M Al5F 116(2) 13_556 13
Al6H Al6M Al4B 84(3) . 13
Al6J Al6M Al4B 90.0(18) . 13
Al6L Al6M Al4B 113.6(17) . 13
Al6I Al6M Al4B 118.3(16) . 13
Al6L Al6M Al4B 119.0(12) 6 13
Al6K Al6M Al4B 121.5(13) . 13
Ru1B Al6M Al4B 172.3(19) 13_556 13
Al5F Al6M Al4B 70(2) 13 13
Al6H Al6M Ru3B 103(2) . .
Al6J Al6M Ru3B 88.7(12) . .
Al6L Al6M Ru3B 77.9(14) . .
Al6I Al6M Ru3B 72.9(11) . .
Al6L Al6M Ru3B 177.0(19) 6 .
Al6K Al6M Ru3B 64.2(9) . .
Ru1B Al6M Ru3B 118.4(10) 13_556 .
Al5F Al6M Ru3B 109.0(19) 13 .
Al4B Al6M Ru3B 60.0(4) 13 .
Al6H Al6M Al6M 117(3) . 6
Al6J Al6M Al6M 127(2) . 6
Al6L Al6M Al6M 62(2) . 6
Al6I Al6M Al6M 70(2) . 6
Al6L Al6M Al6M 38.3(10) 6 6
Al6K Al6M Al6M 86(2) . 6
Ru1B Al6M Al6M 58.2(7) 13_556 6
Al5F Al6M Al6M 58(2) 13 6
Al4B Al6M Al6M 128.4(5) 13 6
Ru3B Al6M Al6M 139(3) . 6
Al6H Al6M Al6N 112(3) . .
Al6J Al6M Al6N 91.4(15) . .
Al6L Al6M Al6N 49.8(13) . .
Al6I Al6M Al6N 37.2(11) . .
Al6L Al6M Al6N 120.8(12) 6 .
Al6K Al6M Al6N 14.3(8) . .
Ru1B Al6M Al6N 59.5(9) 13_556 .
Al5F Al6M Al6N 129(2) 13 .
Al4B Al6M Al6N 119.9(12) 13 .
Ru3B Al6M Al6N 60.0(10) . .
Al6M Al6M Al6N 96(2) 6 .
Al6K Al6N Al5A 146(5) . .
Al6K Al6N Al6I 8(2) . .
Al5A Al6N Al6I 138(3) . .
Al6K Al6N Al6O 20(4) . .
Al5A Al6N Al6O 156(3) . .
Al6I Al6N Al6O 27(3) . .
Al6K Al6N Al6L 24(3) . .
Al5A Al6N Al6L 122(2) . .
Al6I Al6N Al6L 15.5(5) . .
Al6O Al6N Al6L 39(3) . .
Al6K Al6N Al6N 129(4) . 8_455
Al5A Al6N Al6N 28.3(16) . 8_455
Al6I Al6N Al6N 122(2) . 8_455
Al6O Al6N Al6N 130(2) . 8_455
Al6L Al6N Al6N 107(2) . 8_455
Al6K Al6N Al6J 106(4) . 8_455
Al5A Al6N Al6J 98(2) . 8_455
Al6I Al6N Al6J 111(2) . 8_455
Al6O Al6N Al6J 86(3) . 8_455
Al6L Al6N Al6J 117.8(19) . 8_455
Al6N Al6N Al6J 86(2) 8_455 8_455
Al6K Al6N Al4F 80(3) . .
Al5A Al6N Al4F 108(2) . .
Al6I Al6N Al4F 82.5(16) . .
Al6O Al6N Al4F 89(3) . .
Al6L Al6N Al4F 89.9(15) . .
Al6N Al6N Al4F 135.1(11) 8_455 .
Al6J Al6N Al4F 122.8(15) 8_455 .
Al6K Al6N Ru1B 74(3) . 13_556
Al5A Al6N Ru1B 94.2(18) . 13_556
Al6I Al6N Ru1B 71.6(14) . 13_556
Al6O Al6N Ru1B 66(2) . 13_556
Al6L Al6N Ru1B 65.9(11) . 13_556
Al6N Al6N Ru1B 65.9(10) 8_455 13_556
Al6J Al6N Ru1B 65.6(9) 8_455 13_556
Al4F Al6N Ru1B 154(2) . 13_556
Al6K Al6N Al6K 127(4) . 8_455
Al5A Al6N Al6K 37.9(11) . 8_455
Al6I Al6N Al6K 120.7(18) . 8_455
Al6O Al6N Al6K 123(3) . 8_455
Al6L Al6N Al6K 107.7(15) . 8_455
Al6N Al6N Al6K 11.8(11) 8_455 8_455
Al6J Al6N Al6K 75.1(14) 8_455 8_455
Al4F Al6N Al6K 145.8(17) . 8_455
Ru1B Al6N Al6K 57.4(9) 13_556 8_455
Al6K Al6N Al6H 109(4) . 8_455
Al5A Al6N Al6H 90(2) . 8_455
Al6I Al6N Al6H 113.2(18) . 8_455
Al6O Al6N Al6H 90(3) . 8_455
Al6L Al6N Al6H 117.5(16) . 8_455
Al6N Al6N Al6H 76(2) 8_455 8_455
Al6J Al6N Al6H 9.9(4) 8_455 8_455
Al4F Al6N Al6H 132.0(14) . 8_455
Ru1B Al6N Al6H 59.4(7) 13_556 8_455
Al6K Al6N Al6H 65.4(12) 8_455 8_455
Al6K Al6N Ru3B 86(3) . .
Al5A Al6N Ru3B 69.5(15) . .
Al6I Al6N Ru3B 80.5(14) . .
Al6O Al6N Ru3B 106(3) . .
Al6L Al6N Ru3B 71.8(11) . .
Al6N Al6N Ru3B 83.1(16) 8_455 .
Al6J Al6N Ru3B 167(2) 8_455 .
Al4F Al6N Ru3B 62.8(8) . .
Ru1B Al6N Ru3B 115.0(13) 13_556 .
Al6K Al6N Ru3B 94.4(11) 8_455 .
Al6H Al6N Ru3B 159.3(18) 8_455 .
Al6I Al6O Al6K 55(5) . .
Al6I Al6O Al6L 22(2) . .
Al6K Al6O Al6L 72(5) . .
Al6I Al6O Al6N 66(5) . .
Al6K Al6O Al6N 11.7(18) . .
Al6L Al6O Al6N 82(4) . .
Al6I Al6O Al5C 173(6) . 5_545
Al6K Al6O Al5C 132(5) . 5_545
Al6L Al6O Al5C 151(4) . 5_545
Al6N Al6O Al5C 120(4) . 5_545
Al6I Al6O Ru1B 89(5) . 13_556
Al6K Al6O Ru1B 78(3) . 13_556
Al6L Al6O Ru1B 79(3) . 13_556
Al6N Al6O Ru1B 73(2) . 13_556
Al5C Al6O Ru1B 89(3) 5_545 13_556
Al6I Al6O Al4A 88(5) . .
Al6K Al6O Al4A 113(4) . .
Al6L Al6O Al4A 93(3) . .
Al6N Al6O Al4A 120(3) . .
Al5C Al6O Al4A 92(3) 5_545 .
Ru1B Al6O Al4A 164(3) 13_556 .
Al6I Al6O Al6H 89(4) . 6
Al6K Al6O Al6H 126(4) . 6
Al6L Al6O Al6H 67(2) . 6
Al6N Al6O Al6H 129(3) . 6
Al5C Al6O Al6H 84(3) 5_545 6
Ru1B Al6O Al6H 62.0(14) 13_556 6
Al4A Al6O Al6H 103(2) . 6
Al6I Al6O Al6J 102(5) . 6
Al6K Al6O Al6J 134(4) . 6
Al6L Al6O Al6J 80(3) . 6
Al6N Al6O Al6J 134(3) . 6
Al5C Al6O Al6J 71(2) 5_545 6
Ru1B Al6O Al6J 62.1(14) 13_556 6
Al4A Al6O Al6J 103(2) . 6
Al6H Al6O Al6J 13.3(4) 6 6
Al6I Al6O Ru3D 120(5) . 2
Al6K Al6O Ru3D 89(3) . 2
Al6L Al6O Ru3D 140(4) . 2
Al6N Al6O Ru3D 84(2) . 2
Al5C Al6O Ru3D 66(2) 5_545 2
Ru1B Al6O Ru3D 131(3) 13_556 2
Al4A Al6O Ru3D 62.5(14) . 2
Al6H Al6O Ru3D 145(3) 6 2
Al6J Al6O Ru3D 134(3) 6 2
Al6I Al6O Al6J 117(5) . 8_455
Al6K Al6O Al6J 65(3) . 8_455
Al6L Al6O Al6J 125(4) . 8_455
Al6N Al6O Al6J 53.5(19) . 8_455
Al5C Al6O Al6J 68(2) 5_545 8_455
Ru1B Al6O Al6J 60.3(14) 13_556 8_455
Al4A Al6O Al6J 134(3) . 8_455
Al6H Al6O Al6J 115(2) 6 8_455
Al6J Al6O Al6J 107(2) 6 8_455
Ru3D Al6O Al6J 71.2(16) 2 8_455
Al6I Al6O Al6M 34(3) . .
Al6K Al6O Al6M 61(3) . .
Al6L Al6O Al6M 24.0(18) . .
Al6N Al6O Al6M 68(3) . .
Al5C Al6O Al6M 142(3) 5_545 .
Ru1B Al6O Al6M 56.8(15) 13_556 .
Al4A Al6O Al6M 117(3) . .
Al6H Al6O Al6M 67.2(16) 6 .
Al6J Al6O Al6M 78.8(18) 6 .
Ru3D Al6O Al6M 148(3) 2 .
Al6J Al6O Al6M 102(2) 8_455 .

loop_
_geom_bond_atom_site_label_1
_geom_bond_atom_site_label_2
_geom_bond_distance
_geom_bond_site_symmetry_2
Ru1A Al6E 2.30(4) .
Ru1A Al6E 2.30(4) 6_455
Ru1A Al6E 2.30(4) 8_455
Ru1A Al6E 2.30(4) 3
Ru1A Al6G 2.32(7) .
Ru1A Al6G 2.32(7) 8_455
Ru1A Al6G 2.32(7) 3
Ru1A Al6G 2.32(7) 6_455
Ru1A Al6D 2.424(19) .
Ru1A Al6D 2.424(19) 8_455
Ru1A Al6D 2.424(19) 3
Ru1A Al6D 2.424(19) 6_455
Ru1B Al6O 2.42(6) 13_556
Ru1B Al6O 2.42(6) 12_656
Ru1B Al6O 2.42(6) 10_556
Ru1B Al6O 2.42(6) 15_456
Ru1B Al6K 2.445(16) 13_556
Ru1B Al6K 2.445(16) 10_556
Ru1B Al6K 2.445(16) 15_456
Ru1B Al6K 2.445(16) 12_656
Ru1B Al6M 2.47(2) 15_456
Ru1B Al6M 2.47(2) 13_556
Ru1B Al6M 2.47(2) 10_556
Ru1B Al6M 2.47(2) 12_656
Si2 Al4A 2.6411(17) 11_556
Si2 Al4A 2.6411(16) 12_656
Si2 Al4E 2.746(2) 2
Si2 Al4E 2.746(2) .
Si2 Al4B 2.7878(15) 12_656
Si2 Al4B 2.7878(15) 11_556
Si2 Al4C 2.8437(16) 8_455
Si2 Al4C 2.8437(16) 7_545
Si2 Al4F 2.882(2) 12_656
Si2 Al4F 2.882(2) 11_556
Si2 Al4D 2.8890(17) 2
Si2 Al4D 2.8890(17) .
Ru3A Al5F 2.349(19) .
Ru3A Al5E 2.5139(14) .
Ru3A Al4D 2.5345(14) 3
Ru3A Al4A 2.5786(14) 2
Ru3A Al4A 2.5825(14) 10
Ru3A Al4B 2.5833(14) .
Ru3A Al6H 2.591(5) 13
Ru3A Al4C 2.5952(15) 6_455
Ru3A Al6L 2.630(11) 10
Ru3A Al4D 2.6462(14) 11
Ru3A Al6A 2.742(2) .
Ru3A Al6M 2.76(3) 13
Ru3B Al6E 2.43(4) .
Ru3B Al5A 2.4622(16) .
Ru3B Al4B 2.564(4) 13
Ru3B Al4C 2.567(3) 13
Ru3B Al4B 2.585(4) .
Ru3B Al6M 2.59(2) .
Ru3B Al4E 2.592(2) 8_455
Ru3B Al4C 2.596(3) .
Ru3B Al4F 2.613(3) .
Ru3B Al6N 2.61(3) .
Ru3B Al6B 2.617(6) .
Ru3B Al5B 2.618(14) .
Ru3C Al6E 2.24(5) .
Ru3C Al6B 2.45(3) .
Ru3C Al4B 2.46(2) .
Ru3C Al5B 2.48(3) .
Ru3C Al5A 2.491(14) .
Ru3C Al4C 2.530(14) .
Ru3C Al4F 2.533(17) .
Ru3C Al4E 2.632(15) 8_455
Ru3C Al6N 2.67(4) .
Ru3C Al4C 2.68(2) 13
Ru3C Al4B 2.73(3) 13
Ru3C Al6K 2.74(2) .
Ru3D Al6G 2.20(7) .
Ru3D Al5D 2.395(13) .
Ru3D Al5C 2.4861(12) 6_455
Ru3D Al4F 2.5203(15) .
Ru3D Al4E 2.5417(15) 2
Ru3D Al4D 2.5663(14) .
Ru3D Al6O 2.58(6) 2
Ru3D Al4F 2.6109(15) 2
Ru3D Al4A 2.6207(14) 2
Ru3D Al6A 2.643(2) .
Ru3D Al4E 2.6562(15) .
Ru3D Al6F 2.72(4) .
Al4A Al6O 2.47(6) .
Al4A Al6A 2.517(2) 2
Al4A Al6I 2.572(3) .
Al4A Al6F 2.71(5) 2
Al4A Al6D 2.84(2) 2
Al4A Al4D 2.841(2) 12_655
Al4A Al6L 2.861(15) .
Al4A Al4B 2.866(2) 2
Al4B Al6D 2.534(19) .
Al4B Al6M 2.54(2) 13
Al4B Al6H 2.537(4) 13
Al4B Al6J 2.752(9) 13
Al4B Al4F 2.771(2) .
Al4C Al6L 2.398(10) 13
Al4C Al6C 2.583(14) 8_455
Al4C Al6I 2.635(5) 13
Al4C Al6B 2.782(3) .
Al4C Al5F 2.819(13) .
Al4D Al6C 2.572(16) .
Al4D Al6F 2.59(5) 3
Al4D Al6J 2.603(8) 7_545
Al4D Al5D 2.810(11) .
Al4D Al6H 2.847(9) 7_545
Al4D Al4E 2.877(2) 2
Al4D Al5C 2.9003(18) 6_455
Al4E Al6B 2.537(3) 8_455
Al4E Al6J 2.538(11) 8_455
Al4E Al6C 2.742(18) .
Al4E Al6N 2.78(4) .
Al4E Al4E 2.785(3) 2
Al4E Al4F 2.932(2) .
Al4F Al6K 2.358(16) .
Al4F Al6N 2.38(3) .
Al4F Al6D 2.589(19) .
Al4F Al6I 2.691(5) .
Al4F Al6G 2.85(7) .
Al5A Al6N 1.18(4) .
Al5A Al6N 1.18(4) 8_455
Al5A Al6K 1.77(2) 8_455
Al5A Al6K 1.77(2) .
Al5A Al5B 1.98(3) .
Al5A Al6J 2.582(9) .
Al5A Al6J 2.582(9) 8_455
Al5A Al6I 2.593(4) 8_455
Al5B Al6E 1.27(4) 8_455
Al5B Al6E 1.27(4) .
Al5B Al6B 1.699(16) 8_455
Al5B Al6B 1.699(16) .
Al5B Al6G 2.39(7) .
Al5B Al6G 2.39(7) 8_455
Al5B Al6D 2.43(3) 8_455
Al5B Al6D 2.43(3) .
Al5B Al6C 2.45(3) 8_455
Al5B Al6C 2.45(3) .
Al5C Al5D 1.57(5) 6_455
Al5C Al6O 1.82(8) 7
Al5C Al6O 1.82(8) 5_455
Al5C Al6F 2.54(5) 6_455
Al5C Al6F 2.54(5) 8_455
Al5C Al6J 2.589(10) 4_465
Al5C Al6J 2.589(10) 2_565
Al5C Al6I 2.602(5) 7
Al5C Al6I 2.602(5) 5_455
Al5C Al6K 2.718(18) 7
Al5D Al6F 1.20(7) .
Al5D Al6F 1.20(7) 3
Al5D Al6A 1.88(3) .
Al5D Al6A 1.88(3) 3
Al5D Al6G 1.93(8) 3
Al5D Al6G 1.93(8) .
Al5D Al6C 2.65(3) .
Al5D Al6C 2.65(3) 3
Al5D Al6D 2.67(4) 3
Al5E Al5F 0.67(16) .
Al5E Al6D 2.513(19) .
Al5E Al6D 2.513(19) 6_455
Al5E Al6C 2.559(17) 8_455
Al5E Al6C 2.559(17) 3
Al5E Al6A 2.739(3) 6_455
Al5E Al6A 2.739(3) .
Al5E Al6E 2.84(4) .
Al5E Al6E 2.84(4) 6_455
Al5F Al6M 2.47(14) 10
Al5F Al6M 2.47(14) 13
Al5F Al6L 2.70(14) 10
Al5F Al6L 2.70(14) 13
Al5F Al6H 2.79(14) 10
Al5F Al6H 2.79(14) 13
Al6A Al6F 0.82(6) .
Al6A Al6D 0.88(3) .
Al6A Al6G 1.29(7) .
Al6A Al6F 2.32(6) 3
Al6A Al6C 2.33(2) 3
Al6A Al6G 2.52(7) 3
Al6A Al6E 2.62(6) .
Al6A Al6C 2.696(14) .
Al6B Al6E 0.75(5) .
Al6B Al6C 0.768(19) 8_455
Al6B Al6G 1.52(7) 8_455
Al6B Al6E 2.37(5) 8_455
Al6B Al6D 2.50(3) .
Al6B Al6D 2.507(19) 8_455
Al6B Al6F 2.57(4) 6_455
Al6C Al6E 1.40(5) 8_455
Al6C Al6G 1.47(7) .
Al6C Al6F 1.93(5) 3
Al6D Al6G 1.39(7) .
Al6D Al6F 1.68(7) .
Al6D Al6E 1.85(6) .
Al6D Al6E 2.66(4) 8_455
Al6E Al6E 1.98(8) 8_455
Al6E Al6G 2.01(9) 8_455
Al6E Al6G 2.42(9) .
Al6F Al6G 1.56(8) .
Al6F Al6F 1.78(11) 3
Al6F Al6G 1.87(9) 3
Al6H Al6M 0.56(4) .
Al6H Al6J 0.584(11) .
Al6H Al6L 2.174(18) .
Al6H Al6L 2.314(13) 6
Al6H Al6O 2.49(6) 6
Al6H Al6N 2.57(3) 8_455
Al6H Al6I 2.596(6) 6
Al6H Al6I 2.622(10) .
Al6H Al6K 2.765(17) .
Al6I Al6L 0.642(15) .
Al6I Al6O 0.78(8) .
Al6I Al6K 0.94(2) .
Al6I Al6N 1.60(5) .
Al6I Al6M 2.14(5) .
Al6J Al6M 1.07(5) .
Al6J Al6N 2.14(4) 8_455
Al6J Al6K 2.41(2) 8_455
Al6J Al6O 2.54(6) 6
Al6J Al6L 2.561(18) .
Al6J Al6L 2.649(15) 6
Al6K Al6N 0.67(4) .
Al6K Al6O 1.14(8) .
Al6K Al6L 1.43(3) .
Al6K Al6M 2.40(4) .
Al6K Al6N 2.55(5) 8_455
Al6L Al6O 1.30(8) .
Al6L Al6M 1.64(5) .
Al6L Al6N 2.02(5) .
Al6L Al6M 2.35(3) 6
Al6M Al6M 2.60(6) 6
Al6M Al6N 2.64(5) .
Al6N Al6O 1.75(8) .
Al6N Al6N 2.07(8) 8_455
